data_4301917
loop_
_publ_author_name
'Murad A. AlDamen'
'Salvador Cardona-Serra'
'Juan M. Clemente-Juan'
'Eugenio Coronado'
'Alejandro Gaita-Ari\~no'
'Carlos Mart\'i-Gastaldo'
'Fernando Luis'
'Oscar Montero'

_publ_section_title
;
Mononuclear Lanthanide Single Molecule Magnets Based on the
Polyoxometalates [Ln(W5O18)2]9- and [Ln(\b2-SiW11O39)2]13- (LnIII= Tb,
Dy, Ho, Er, Tm, and Yb)
;
_journal_name_full 'Inorganic Chemistry'
_journal_page_first 3467
_journal_page_last 3479
_journal_paper_doi 10.1021/ic801630z
_journal_volume 48
_journal_year 2009
_chemical_formula_sum 'Er K8 O80 Si2 W22'
_chemical_formula_weight 5860.94
_chemical_name_systematic
; 
 ? 
;
_space_group_IT_number 14
_symmetry_cell_setting monoclinic
_symmetry_space_group_name_Hall '-P 2ybc'
_symmetry_space_group_name_H-M 'P 1 21/c 1'
_atom_sites_solution_hydrogens geom
_atom_sites_solution_primary direct
_atom_sites_solution_secondary difmap
_audit_creation_method SHELXL-97
_cell_angle_alpha 90.00
_cell_angle_beta 113.8051(7)
_cell_angle_gamma 90.00
_cell_formula_units_Z 5
_cell_length_a 20.2080(4)
_cell_length_b 20.5350(2)
_cell_length_c 27.2940(5)
_cell_measurement_temperature 293(2)
_cell_volume 10362.6(3)
_computing_structure_refinement 'SHELXL-97 (Sheldrick, 1997)'
_computing_structure_solution 'SHELXS-97 (Sheldrick, 1990)'
_diffrn_ambient_temperature 293(2)
_diffrn_measured_fraction_theta_full 0.986
_diffrn_measured_fraction_theta_max 0.986
_diffrn_radiation_monochromator graphite
_diffrn_radiation_source 'fine-focus sealed tube'
_diffrn_radiation_type MoK\a
_diffrn_radiation_wavelength 0.71073
_diffrn_reflns_av_R_equivalents 0.0679
_diffrn_reflns_av_sigmaI/netI 0.0922
_diffrn_reflns_limit_h_max 26
_diffrn_reflns_limit_h_min -26
_diffrn_reflns_limit_k_max 26
_diffrn_reflns_limit_k_min -25
_diffrn_reflns_limit_l_max 35
_diffrn_reflns_limit_l_min -35
_diffrn_reflns_number 43104
_diffrn_reflns_theta_full 27.48
_diffrn_reflns_theta_max 27.48
_diffrn_reflns_theta_min 2.51
_exptl_absorpt_coefficient_mu 31.919
_exptl_crystal_density_diffrn 4.696
_exptl_crystal_density_method 'not measured'
_exptl_crystal_F_000 12580
_refine_diff_density_max 7.561
_refine_diff_density_min -5.911
_refine_diff_density_rms 0.817
_refine_ls_extinction_method none
_refine_ls_goodness_of_fit_ref 1.028
_refine_ls_hydrogen_treatment mixed
_refine_ls_matrix_type full
_refine_ls_number_parameters 1175
_refine_ls_number_reflns 23444
_refine_ls_number_restraints 0
_refine_ls_restrained_S_all 1.028
_refine_ls_R_factor_all 0.1206
_refine_ls_R_factor_gt 0.0817
_refine_ls_shift/su_max 0.526
_refine_ls_shift/su_mean 0.001
_refine_ls_structure_factor_coef Fsqd
_refine_ls_weighting_details 'calc w=1/[\s^2^(Fo^2^)+(0.1398P)^2^+519.5673P] where P=(Fo^2^+2Fc^2^)/3'
_refine_ls_weighting_scheme calc
_refine_ls_wR_factor_gt 0.2084
_refine_ls_wR_factor_ref 0.2405
_reflns_number_gt 15827
_reflns_number_total 23444
_reflns_threshold_expression >2sigma(I)
_cod_data_source_file ic801630z_si_003_1.cif
_cod_data_source_block ./shelxl
_cod_original_sg_symbol_H-M 'P 21/c'
_cod_database_code 4301917

loop_
_symmetry_equiv_pos_as_xyz
'x, y, z'
'-x, y+1/2, -z+1/2'
'-x, -y, -z'
'x, -y-1/2, z-1/2'

loop_
_atom_site_label
_atom_site_type_symbol
_atom_site_fract_x
_atom_site_fract_y
_atom_site_fract_z
_atom_site_U_iso_or_equiv
_atom_site_adp_type
_atom_site_occupancy
_atom_site_symmetry_multiplicity
_atom_site_calc_flag
_atom_site_refinement_flags
_atom_site_disorder_assembly
_atom_site_disorder_group
W1 W -0.12759(6) 0.21955(5) 0.40798(4) 0.0195(2) Uani 1 1 d . . .
W2 W 0.23005(6) 0.29944(5) 0.21919(4) 0.0186(2) Uani 1 1 d . . .
W3 W 0.16892(6) 0.30221(5) 0.42103(4) 0.0191(2) Uani 1 1 d . . .
W4 W 0.39077(6) 0.32541(5) 0.18503(4) 0.0204(2) Uani 1 1 d . . .
W5 W 0.54760(6) 0.27953(5) 0.38019(4) 0.0219(2) Uani 1 1 d . . .
W6 W 0.03224(6) 0.32631(5) 0.46325(4) 0.0206(2) Uani 1 1 d . . .
W7 W 0.07409(5) 0.05138(5) 0.33959(4) 0.0165(2) Uani 1 1 d . . .
W8 W 0.01387(6) 0.37341(5) 0.34062(4) 0.0219(2) Uani 1 1 d . . .
W9 W 0.02648(6) 0.15164(5) 0.49111(4) 0.0178(2) Uani 1 1 d . . .
W10 W 0.22431(6) 0.14425(5) 0.18949(4) 0.0201(2) Uani 1 1 d . . .
W11 W -0.10193(6) 0.12357(5) 0.24822(4) 0.0187(2) Uani 1 1 d . . .
W12 W -0.00317(6) 0.25092(5) 0.23788(4) 0.0194(2) Uani 1 1 d . . .
W13 W 0.39999(6) 0.37305(5) 0.31588(4) 0.0221(2) Uani 1 1 d . . .
W14 W 0.33898(6) 0.05169(5) 0.30128(4) 0.0210(2) Uani 1 1 d . . .
W15 W 0.18137(6) 0.13094(5) 0.44492(4) 0.0166(2) Uani 1 1 d . . .
W16 W 0.38858(6) 0.16561(5) 0.15441(4) 0.0234(2) Uani 1 1 d . . .
W17 W 0.54025(6) 0.23019(5) 0.24528(4) 0.0221(2) Uani 1 1 d . . .
W18 W 0.39624(6) 0.25765(5) 0.40339(4) 0.0203(2) Uani 1 1 d . . .
W19 W -0.08201(6) 0.06894(5) 0.38216(4) 0.0172(2) Uani 1 1 d . . .
W20 W 0.49640(6) 0.11409(5) 0.39328(4) 0.0229(2) Uani 1 1 d . . .
W21 W -0.14620(6) 0.27435(5) 0.27108(4) 0.0214(2) Uani 1 1 d . . .
W22 W 0.49122(6) 0.06812(5) 0.27263(4) 0.0243(2) Uani 1 1 d . . .
Er1 Er 0.19834(6) 0.18047(6) 0.31685(4) 0.0186(2) Uani 1 1 d . . .
Si1 Si 0.0165(4) 0.2028(3) 0.3663(3) 0.0176(14) Uani 1 1 d . . .
Si2 Si 0.3884(4) 0.2081(3) 0.2788(3) 0.0170(13) Uani 1 1 d . . .
O1 O 0.1787(9) 0.2221(9) 0.4590(6) 0.017(4) Uani 1 1 d . . .
O2 O 0.1429(8) 0.0474(8) 0.4132(7) 0.018(4) Uani 1 1 d . . .
O3 O 0.1164(10) 0.3776(9) 0.3794(7) 0.024(4) Uani 1 1 d . . .
O4 O 0.0261(11) 0.3235(9) 0.2852(8) 0.030(4) Uani 1 1 d . . .
O5 O -0.1291(10) -0.0040(9) 0.3774(7) 0.023(4) Uani 1 1 d . . .
O6 O -0.0667(9) 0.2943(9) 0.4261(7) 0.020(4) Uani 1 1 d . . .
O7 O 0.0714(11) -0.0316(8) 0.3267(7) 0.024(4) Uani 1 1 d . . .
O8 O 0.3017(10) 0.2106(9) 0.2504(7) 0.022(4) Uani 1 1 d . . .
O9 O 0.0543(9) 0.2414(8) 0.4962(6) 0.017(3) Uani 1 1 d . . .
O10 O -0.1755(11) 0.1895(9) 0.2381(7) 0.025(4) Uani 1 1 d . . .
O11 O 0.1911(13) 0.2340(9) 0.1648(8) 0.034(5) Uani 1 1 d . . .
O12 O 0.1053(8) 0.1263(8) 0.4786(6) 0.013(3) Uani 1 1 d . . .
O13 O -0.0693(8) 0.1908(9) 0.4786(7) 0.018(4) Uani 1 1 d . . .
O14 O 0.5029(10) 0.2803(8) 0.4286(8) 0.022(4) Uani 1 1 d . . .
O15 O 0.4173(13) 0.3670(10) 0.2520(9) 0.041(6) Uani 1 1 d . . .
O16 O 0.3052(10) 0.3487(8) 0.2741(7) 0.020(4) Uani 1 1 d . . .
O17 O 0.3918(12) 0.2707(9) 0.4660(7) 0.030(4) Uani 1 1 d . . .
O18 O 0.5454(11) 0.1457(10) 0.2776(8) 0.032(5) Uani 1 1 d . . .
O19 O -0.0283(9) 0.0747(8) 0.4597(6) 0.016(3) Uani 1 1 d . . .
O20 O 0.1759(11) 0.3625(10) 0.1841(8) 0.030(4) Uani 1 1 d . . .
O21 O -0.1526(11) 0.1297(8) 0.3877(7) 0.025(4) Uani 1 1 d . . .
O22 O 0.1899(11) 0.2729(9) 0.2625(7) 0.029(5) Uani 1 1 d . . .
O23 O -0.0617(13) 0.1753(8) 0.2085(7) 0.030(5) Uani 1 1 d . . .
O24 O 0.3084(10) 0.2331(10) 0.3625(7) 0.024(4) Uani 1 1 d . . .
O25 O 0.2982(8) 0.3152(9) 0.1806(7) 0.021(4) Uani 1 1 d . . .
O26 O 0.3784(12) 0.2568(11) 0.1344(9) 0.037(5) Uani 1 1 d . . .
O27 O 0.3861(11) 0.3478(9) 0.3795(8) 0.026(4) Uani 1 1 d . . .
O28 O -0.0795(11) 0.3388(8) 0.3157(8) 0.027(4) Uani 1 1 d . . .
O29 O 0.408(2) 0.0610(18) 0.3711(8) 0.14(2) Uani 1 1 d . . .
O30 O 0.6355(12) 0.3011(10) 0.4192(9) 0.036(5) Uani 1 1 d . . .
O31 O 0.0247(12) 0.3724(11) 0.5123(9) 0.037(5) Uani 1 1 d . . .
O32 O 0.5369(9) 0.0773(13) 0.3467(7) 0.039(6) Uani 1 1 d . . .
O33 O 0.0815(10) 0.1524(8) 0.3736(6) 0.019(4) Uani 1 1 d . . .
O34 O -0.1554(10) 0.2416(9) 0.3336(8) 0.027(4) Uani 1 1 d . . .
O35 O 0.6270(10) 0.2380(9) 0.2479(8) 0.025(4) Uani 1 1 d . . .
O36 O 0.5533(12) 0.2702(9) 0.3108(9) 0.034(5) Uani 1 1 d . . .
O37 O 0.2545(12) 0.3371(9) 0.4590(9) 0.035(5) Uani 1 1 d . . .
O38 O 0.4917(10) 0.1881(8) 0.1782(6) 0.019(4) Uani 1 1 d . . .
O39 O 0.4958(10) 0.3076(9) 0.2087(8) 0.027(4) Uani 1 1 d . . .
O40 O 0.2882(10) 0.0746(9) 0.2274(7) 0.024(4) Uani 1 1 d . . .
O41 O 0.0002(8) 0.0421(7) 0.3744(6) 0.012(3) Uani 1 1 d . . .
O42 O -0.0123(9) 0.0810(8) 0.2796(6) 0.015(3) Uani 1 1 d . . .
O43 O 0.0573(12) 0.1330(9) 0.5580(7) 0.030(5) Uani 1 1 d . . .
O44 O -0.1211(12) 0.0941(9) 0.3081(7) 0.030(5) Uani 1 1 d . . .
O45 O -0.0400(10) 0.2090(8) 0.3029(6) 0.020(4) Uani 1 1 d . . .
O46 O 0.1766(10) 0.1423(7) 0.2317(7) 0.017(4) Uani 1 1 d . . .
O47 O -0.0289(10) 0.1715(9) 0.3996(7) 0.023(4) Uani 1 1 d . . .
O48 O 0.4268(11) 0.0931(9) 0.2025(9) 0.034(5) Uani 1 1 d . . .
O49 O 0.1675(10) 0.1051(9) 0.1325(8) 0.027(4) Uani 1 1 d . . .
O50 O 0.4154(9) 0.1358(9) 0.3035(7) 0.023(4) Uani 1 1 d . . .
O51 O 0.1277(11) 0.3371(8) 0.4751(7) 0.025(4) Uani 1 1 d . . .
O52 O 0.2312(10) 0.1416(8) 0.4046(7) 0.022(4) Uani 1 1 d . . .
O53 O 0.0047(11) 0.2842(9) 0.1823(7) 0.027(4) Uani 1 1 d . . .
O54 O 0.0003(13) 0.4498(8) 0.3144(8) 0.035(5) Uani 1 1 d . . .
O55 O 0.0745(11) 0.2043(9) 0.2690(7) 0.023(4) Uani 1 1 d . . .
O56 O -0.2250(10) 0.3170(9) 0.2416(7) 0.025(4) Uani 1 1 d . . .
O57 O 0.1769(10) 0.2651(8) 0.3652(7) 0.020(4) Uani 1 1 d . . .
O58 O 0.2982(10) 0.1588(9) 0.1559(8) 0.023(4) Uani 1 1 d . . .
O59 O 0.4369(11) 0.1717(11) 0.4119(9) 0.036(5) Uani 1 1 d . . .
O60 O 0.1367(10) 0.0780(9) 0.3133(6) 0.022(4) Uani 1 1 d . . .
O61 O 0.2481(9) 0.1071(8) 0.5052(7) 0.018(4) Uani 1 1 d . . .
O62 O 0.2859(10) 0.1045(10) 0.3225(7) 0.027(4) Uani 1 1 d . . .
O63 O -0.2021(11) 0.2448(10) 0.4181(8) 0.029(4) Uani 1 1 d . . .
O64 O 0.5522(10) 0.0817(10) 0.4541(8) 0.030(5) Uani 1 1 d . . .
O65 O 0.3062(12) -0.0243(10) 0.3026(8) 0.033(5) Uani 1 1 d . . .
O66 O -0.1539(10) 0.0701(9) 0.1993(7) 0.025(4) Uani 1 1 d . . .
O67 O 0.5522(11) 0.1866(10) 0.3864(9) 0.032(5) Uani 1 1 d . . .
O68 O 0.0052(12) 0.3907(9) 0.4074(9) 0.034(5) Uani 1 1 d . . .
O69 O -0.1016(10) 0.2892(9) 0.2239(8) 0.026(4) Uani 1 1 d . . .
O70 O 0.5008(11) 0.3667(10) 0.3553(8) 0.032(5) Uani 1 1 d . . .
O71 O 0.3820(11) 0.3916(9) 0.1423(8) 0.031(4) Uani 1 1 d . . .
O72 O 0.3723(12) 0.1341(10) 0.0922(8) 0.032(5) Uani 1 1 d . . .
O73 O 0.5428(12) 0.0101(10) 0.2591(9) 0.040(5) Uani 1 1 d . . .
O74 O 0.3936(12) 0.4558(9) 0.3214(7) 0.032(5) Uani 1 1 d . . .
O76 O 0.4209(11) 0.2250(10) 0.2338(7) 0.031(5) Uani 1 1 d . . .
O77 O 0.0464(9) 0.2740(8) 0.3884(7) 0.019(4) Uani 1 1 d . . .
O78 O 0.4208(12) 0.2627(9) 0.3271(7) 0.030(5) Uani 1 1 d . . .
O79 O 0.4077(16) 0.0204(10) 0.2706(10) 0.062(10) Uani 1 1 d . . .
K1 K 0.0256(3) 0.4004(3) 0.1413(2) 0.0205(11) Uani 1 1 d . . .
K2 K 0.2065(4) 0.4018(3) 0.0954(2) 0.0265(13) Uani 1 1 d . . .
K3 K 0.3268(4) 0.2676(3) 0.0303(3) 0.0310(14) Uani 1 1 d . . .
K4 K 0.2716(4) 0.6411(3) 0.2110(3) 0.0349(15) Uani 1 1 d . . .
K5 K 0.3711(4) 0.4685(3) 0.0535(3) 0.0366(15) Uani 1 1 d . . .
K6 K 0.2212(4) 0.4768(3) 0.2519(3) 0.0335(15) Uani 1 1 d . . .
K7 K 0.0450(5) 0.4201(4) 0.6940(3) 0.030(3) Uani 0.80(3) 1 d P . .
K8 K 0.2260(5) 0.4143(4) 0.5523(3) 0.034(3) Uani 0.81(3) 1 d P . .
K9 K 0.3692(5) 0.6537(4) 0.8119(4) 0.033(3) Uani 0.75(3) 1 d P . .
K10 K 0.1876(6) 0.5766(5) 0.8120(5) 0.049(4) Uani 0.81(3) 1 d P . .
K11 K 0.2403(7) 0.7214(7) 0.4873(5) 0.041(5) Uani 0.57(3) 1 d P . .
K12 K 0.3888(11) 0.4009(8) 0.4932(8) 0.044(7) Uani 0.44(3) 1 d P . .
K13 K 0.0900(12) 0.4327(10) 0.2489(7) 0.055(8) Uani 0.46(3) 1 d P . .
K14 K 0.2149(12) 0.2698(10) 0.0691(8) 0.062(8) Uani 0.49(4) 1 d P . .
K15 K 0.3172(13) 0.6497(11) 0.1276(10) 0.060(9) Uani 0.42(4) 1 d P . .
KK1 K 0.4394(13) 0.5113(9) 0.6324(10) 0.051(8) Uani 0.39(3) 1 d P . .
KK2 K 0.2984(12) 0.5053(12) 0.1931(11) 0.041(9) Uani 0.31(3) 1 d P . .
KK3 K 0.3017(12) 0.4977(11) 0.6379(10) 0.063(9) Uani 0.44(4) 1 d P . .
KK4 K -0.1245(13) 0.4758(12) 0.0015(10) 0.035(9) Uani 0.28(3) 1 d P . .
O1W O 0.2868(13) 0.6431(12) 0.6439(11) 0.050(7) Uani 1 1 d . . .
O2W O 0.5163(15) 0.4272(12) 0.1343(11) 0.052(6) Uani 1 1 d . . .
O3W O 0.2661(19) 0.5279(14) 0.0792(10) 0.068(9) Uani 1 1 d . . .
O5W O 0.4320(19) 0.3565(16) 0.0320(13) 0.074(9) Uani 1 1 d . . .
O6W O 0.2381(17) 0.4062(15) 0.3431(15) 0.079(11) Uani 1 1 d . . .
O7W O 0.3484(17) 0.4521(14) -0.0555(11) 0.064(8) Uani 1 1 d . . .
O8W O -0.1106(16) 0.3613(14) 0.0624(10) 0.060(8) Uani 1 1 d . . .

loop_
_atom_site_aniso_label
_atom_site_aniso_U_11
_atom_site_aniso_U_22
_atom_site_aniso_U_33
_atom_site_aniso_U_23
_atom_site_aniso_U_13
_atom_site_aniso_U_12
W1 0.0206(5) 0.0200(5) 0.0214(5) 0.0009(4) 0.0120(4) 0.0018(4)
W2 0.0226(5) 0.0191(5) 0.0144(5) 0.0030(3) 0.0080(4) 0.0031(4)
W3 0.0222(5) 0.0192(5) 0.0175(5) 0.0004(4) 0.0096(4) -0.0023(4)
W4 0.0220(5) 0.0235(5) 0.0184(5) 0.0062(4) 0.0110(4) 0.0014(4)
W5 0.0206(5) 0.0258(5) 0.0195(5) 0.0007(4) 0.0082(4) -0.0021(4)
W6 0.0262(6) 0.0184(5) 0.0198(5) -0.0015(4) 0.0119(4) -0.0004(4)
W7 0.0201(5) 0.0166(5) 0.0150(5) 0.0008(3) 0.0094(4) 0.0008(4)
W8 0.0269(6) 0.0170(5) 0.0223(5) 0.0032(4) 0.0106(4) 0.0022(4)
W9 0.0216(5) 0.0198(5) 0.0153(5) 0.0014(4) 0.0108(4) 0.0009(4)
W10 0.0228(5) 0.0241(5) 0.0148(5) -0.0003(4) 0.0089(4) -0.0038(4)
W11 0.0199(5) 0.0207(5) 0.0155(5) 0.0018(4) 0.0072(4) -0.0005(4)
W12 0.0229(5) 0.0200(5) 0.0156(5) 0.0045(4) 0.0081(4) 0.0009(4)
W13 0.0230(6) 0.0190(5) 0.0262(5) 0.0007(4) 0.0120(5) -0.0012(4)
W14 0.0241(6) 0.0198(5) 0.0219(5) 0.0035(4) 0.0121(4) 0.0014(4)
W15 0.0191(5) 0.0192(5) 0.0130(4) 0.0022(3) 0.0080(4) 0.0009(4)
W16 0.0262(6) 0.0311(6) 0.0160(5) 0.0011(4) 0.0118(4) -0.0001(4)
W17 0.0211(5) 0.0275(5) 0.0205(5) 0.0037(4) 0.0114(4) 0.0003(4)
W18 0.0216(5) 0.0262(5) 0.0140(5) 0.0010(4) 0.0080(4) -0.0013(4)
W19 0.0194(5) 0.0170(5) 0.0182(5) 0.0011(3) 0.0107(4) 0.0004(4)
W20 0.0242(6) 0.0260(5) 0.0193(5) 0.0059(4) 0.0096(4) 0.0047(4)
W21 0.0217(5) 0.0209(5) 0.0216(5) 0.0050(4) 0.0087(4) 0.0033(4)
W22 0.0262(6) 0.0224(5) 0.0230(5) 0.0014(4) 0.0084(5) 0.0034(4)
Er1 0.0218(6) 0.0219(6) 0.0139(5) 0.0032(4) 0.0091(5) -0.0009(4)
Si1 0.012(3) 0.025(4) 0.020(3) 0.002(3) 0.010(3) -0.001(3)
Si2 0.020(4) 0.018(3) 0.017(3) 0.003(2) 0.012(3) -0.001(3)
O1 0.009(8) 0.034(10) 0.013(8) 0.005(7) 0.007(7) 0.001(7)
O2 0.000(7) 0.027(9) 0.034(10) -0.002(7) 0.012(7) -0.003(6)
O3 0.022(10) 0.023(9) 0.026(10) 0.011(7) 0.008(8) 0.005(7)
O4 0.034(11) 0.023(10) 0.033(11) 0.005(8) 0.013(9) 0.004(8)
O5 0.031(10) 0.033(10) 0.015(8) 0.007(7) 0.021(8) 0.004(8)
O6 0.013(9) 0.025(9) 0.028(10) 0.002(7) 0.013(8) -0.004(7)
O7 0.046(12) 0.015(9) 0.018(9) 0.001(7) 0.020(9) 0.009(8)
O8 0.018(9) 0.034(10) 0.019(9) -0.009(7) 0.014(8) -0.001(8)
O9 0.014(8) 0.021(9) 0.013(8) -0.004(6) 0.003(7) 0.001(7)
O10 0.030(11) 0.027(10) 0.017(9) 0.004(7) 0.007(8) 0.003(8)
O11 0.072(16) 0.014(9) 0.031(11) 0.009(8) 0.035(11) -0.005(9)
O12 0.002(7) 0.016(8) 0.019(8) -0.007(6) 0.000(6) -0.004(6)
O13 0.003(7) 0.037(10) 0.025(9) -0.007(7) 0.017(7) 0.000(7)
O14 0.023(10) 0.019(9) 0.031(10) 0.005(7) 0.020(8) 0.003(7)
O15 0.055(15) 0.032(12) 0.041(13) -0.014(9) 0.024(12) -0.007(10)
O16 0.020(9) 0.026(9) 0.018(9) 0.001(7) 0.013(8) -0.005(7)
O17 0.041(12) 0.030(10) 0.018(9) 0.002(8) 0.011(9) 0.003(9)
O18 0.034(12) 0.032(11) 0.023(10) 0.011(8) 0.004(9) 0.003(9)
O19 0.011(8) 0.022(9) 0.015(8) 0.003(6) 0.005(7) -0.007(6)
O20 0.037(12) 0.037(11) 0.021(10) -0.001(8) 0.016(9) 0.007(9)
O21 0.038(11) 0.016(9) 0.025(10) -0.001(7) 0.017(9) -0.004(8)
O22 0.039(12) 0.035(11) 0.008(8) 0.000(7) 0.005(8) -0.016(9)
O23 0.067(15) 0.010(8) 0.021(9) 0.007(7) 0.026(10) 0.009(9)
O24 0.021(10) 0.042(11) 0.008(8) 0.007(7) 0.006(7) -0.007(8)
O25 0.002(8) 0.035(10) 0.021(9) -0.007(7) 0.000(7) -0.004(7)
O26 0.032(12) 0.049(13) 0.031(12) 0.001(9) 0.015(10) 0.005(10)
O27 0.030(11) 0.026(10) 0.026(10) 0.010(8) 0.014(9) 0.004(8)
O28 0.030(11) 0.009(8) 0.039(11) 0.002(7) 0.010(9) 0.000(7)
O29 0.22(4) 0.18(3) 0.005(10) -0.028(14) 0.030(16) -0.21(3)
O30 0.033(12) 0.032(11) 0.036(12) -0.003(9) 0.008(10) -0.001(9)
O31 0.037(13) 0.039(12) 0.040(13) -0.011(9) 0.022(11) -0.001(10)
O32 0.003(8) 0.108(19) 0.007(8) -0.030(10) 0.003(7) -0.021(10)
O33 0.026(10) 0.024(9) 0.010(8) 0.002(6) 0.009(7) 0.007(7)
O34 0.018(10) 0.032(10) 0.027(10) 0.006(8) 0.005(8) 0.010(8)
O35 0.025(10) 0.031(10) 0.027(10) 0.000(8) 0.018(9) -0.004(8)
O36 0.034(12) 0.023(10) 0.044(13) -0.007(9) 0.014(10) -0.010(9)
O37 0.038(12) 0.016(9) 0.043(12) -0.003(8) 0.009(10) 0.002(8)
O38 0.032(10) 0.015(8) 0.006(7) -0.001(6) 0.004(7) -0.003(7)
O39 0.022(10) 0.023(10) 0.025(10) 0.003(7) -0.001(8) 0.006(8)
O40 0.023(10) 0.023(9) 0.023(9) 0.007(7) 0.009(8) 0.013(7)
O41 0.000(7) 0.017(8) 0.019(8) -0.005(6) 0.003(6) 0.008(6)
O42 0.011(8) 0.019(8) 0.015(8) -0.002(6) 0.007(7) 0.000(6)
O43 0.049(13) 0.023(10) 0.011(8) 0.011(7) 0.005(9) -0.002(9)
O44 0.054(14) 0.016(9) 0.017(9) 0.004(7) 0.013(9) 0.002(8)
O45 0.034(11) 0.012(8) 0.011(8) 0.005(6) 0.009(8) 0.006(7)
O46 0.025(9) 0.008(8) 0.023(9) -0.007(6) 0.014(8) -0.004(7)
O47 0.025(10) 0.035(10) 0.007(8) 0.004(7) 0.005(7) 0.009(8)
O48 0.025(11) 0.026(10) 0.037(12) -0.006(8) -0.003(9) -0.001(8)
O49 0.021(10) 0.028(10) 0.029(10) 0.003(8) 0.009(8) 0.000(8)
O50 0.011(9) 0.032(10) 0.015(8) 0.001(7) -0.005(7) 0.005(7)
O51 0.037(11) 0.013(8) 0.024(10) -0.003(7) 0.012(9) -0.002(8)
O52 0.034(11) 0.014(8) 0.020(9) -0.001(7) 0.015(8) 0.001(7)
O53 0.039(12) 0.021(9) 0.013(9) 0.002(7) 0.000(8) -0.011(8)
O54 0.067(15) 0.008(8) 0.024(10) 0.005(7) 0.012(10) 0.004(9)
O55 0.032(11) 0.022(9) 0.015(9) 0.006(7) 0.008(8) 0.003(8)
O56 0.020(10) 0.030(10) 0.021(9) 0.005(7) 0.005(8) 0.022(8)
O57 0.023(10) 0.009(8) 0.023(9) 0.006(6) 0.006(8) 0.004(7)
O58 0.016(9) 0.032(10) 0.028(10) 0.011(8) 0.017(8) 0.007(7)
O59 0.023(11) 0.060(14) 0.036(12) -0.006(10) 0.022(10) -0.008(10)
O60 0.034(11) 0.032(10) 0.005(8) 0.003(7) 0.013(7) -0.005(8)
O61 0.013(8) 0.027(9) 0.019(9) -0.011(7) 0.012(7) -0.007(7)
O62 0.020(10) 0.041(11) 0.020(9) 0.010(8) 0.008(8) 0.006(8)
O63 0.034(12) 0.040(11) 0.028(10) -0.007(8) 0.028(9) 0.002(9)
O64 0.014(9) 0.047(12) 0.029(11) 0.014(9) 0.008(8) 0.004(8)
O65 0.039(12) 0.036(11) 0.023(10) 0.010(8) 0.011(9) -0.005(9)
O66 0.030(11) 0.030(10) 0.008(8) 0.000(7) 0.001(7) 0.001(8)
O67 0.021(10) 0.036(11) 0.046(13) 0.012(9) 0.020(10) 0.006(8)
O68 0.049(13) 0.017(9) 0.040(12) 0.006(8) 0.023(11) 0.018(9)
O69 0.014(9) 0.027(10) 0.039(11) 0.004(8) 0.012(8) -0.015(7)
O70 0.022(10) 0.048(13) 0.036(12) 0.018(9) 0.021(9) 0.001(9)
O71 0.032(11) 0.027(10) 0.030(11) 0.006(8) 0.009(9) 0.004(8)
O72 0.038(12) 0.037(11) 0.017(9) 0.001(8) 0.008(9) -0.004(9)
O73 0.033(12) 0.031(11) 0.038(12) -0.001(9) -0.005(10) -0.004(9)
O74 0.058(14) 0.023(10) 0.018(9) 0.000(7) 0.018(10) 0.009(9)
O76 0.037(12) 0.044(12) 0.008(8) -0.003(8) 0.004(8) 0.001(9)
O77 0.017(9) 0.020(9) 0.017(8) 0.003(7) 0.002(7) -0.003(7)
O78 0.055(14) 0.029(10) 0.016(9) -0.005(7) 0.023(9) -0.019(9)
O79 0.13(2) 0.040(12) 0.087(18) -0.064(13) 0.113(19) -0.075(15)
K1 0.023(3) 0.021(3) 0.022(3) 0.001(2) 0.014(2) 0.006(2)
K2 0.035(3) 0.026(3) 0.024(3) -0.002(2) 0.017(3) -0.004(3)
K3 0.033(4) 0.041(4) 0.023(3) 0.005(3) 0.014(3) 0.007(3)
K4 0.032(4) 0.033(3) 0.042(4) 0.003(3) 0.017(3) -0.001(3)
K5 0.041(4) 0.033(4) 0.037(4) 0.002(3) 0.017(3) -0.005(3)
K6 0.042(4) 0.026(3) 0.039(4) 0.002(3) 0.023(3) 0.000(3)
K7 0.033(5) 0.027(4) 0.035(5) 0.008(3) 0.019(4) 0.011(3)
K8 0.041(6) 0.029(5) 0.026(5) -0.007(3) 0.008(4) -0.001(3)
K9 0.023(5) 0.036(5) 0.039(5) 0.017(4) 0.011(4) 0.001(3)
K10 0.044(6) 0.054(7) 0.072(8) 0.028(5) 0.046(6) 0.014(4)
K11 0.036(8) 0.047(8) 0.030(7) 0.005(5) 0.002(5) -0.006(6)
K12 0.058(13) 0.040(10) 0.056(12) -0.011(8) 0.047(10) -0.021(8)
K13 0.069(14) 0.064(13) 0.026(9) -0.005(7) 0.014(9) 0.011(10)
K14 0.081(16) 0.070(14) 0.044(11) 0.005(9) 0.033(10) -0.007(10)
K15 0.055(15) 0.052(14) 0.073(17) -0.007(10) 0.025(12) 0.006(10)
KK1 0.071(17) 0.027(11) 0.066(15) -0.012(9) 0.037(13) -0.017(9)
KK2 0.019(12) 0.049(16) 0.049(16) 0.014(11) 0.009(10) -0.002(9)
KK3 0.047(13) 0.063(15) 0.072(16) 0.005(11) 0.017(11) -0.002(10)
KK4 0.035(15) 0.049(16) 0.037(14) -0.022(11) 0.030(12) -0.006(11)
O1W 0.034(13) 0.045(14) 0.061(16) 0.028(12) 0.010(12) 0.023(11)
O2W 0.052(16) 0.049(15) 0.060(17) -0.004(12) 0.027(14) -0.002(12)
O3W 0.11(3) 0.059(17) 0.031(13) 0.010(12) 0.022(15) 0.046(17)
O5W 0.09(2) 0.08(2) 0.07(2) -0.022(16) 0.049(19) -0.028(18)
O6W 0.07(2) 0.066(19) 0.12(3) 0.07(2) 0.06(2) 0.025(16)
O7W 0.07(2) 0.072(19) 0.039(15) -0.017(13) 0.014(14) -0.031(16)
O8W 0.070(19) 0.061(17) 0.034(14) -0.001(12) 0.004(13) 0.004(14)

loop_
_atom_type_symbol
_atom_type_description
_atom_type_scat_dispersion_real
_atom_type_scat_dispersion_imag
_atom_type_scat_source
W W -0.8490 6.8722 'International Tables Vol C Tables 4.2.6.8 and 6.1.1.4'
Si Si 0.0817 0.0704 'International Tables Vol C Tables 4.2.6.8 and 6.1.1.4'
O O 0.0106 0.0060 'International Tables Vol C Tables 4.2.6.8 and 6.1.1.4'
Er Er -0.2586 4.9576 'International Tables Vol C Tables 4.2.6.8 and 6.1.1.4'
K K 0.0362 0.0249 'International Tables Vol C Tables 4.2.6.8 and 6.1.1.4'

loop_
_geom_angle_atom_site_label_1
_geom_angle_atom_site_label_2
_geom_angle_atom_site_label_3
_geom_angle
_geom_angle_site_symmetry_1
_geom_angle_site_symmetry_3
_geom_angle_publ_flag
O63 W1 O13 98.9(8) . . ?
O63 W1 O6 103.4(9) . . ?
O13 W1 O6 85.2(8) . . ?
O63 W1 O34 101.4(9) . . ?
O13 W1 O34 159.6(7) . . ?
O6 W1 O34 88.1(8) . . ?
O63 W1 O21 101.0(9) . . ?
O13 W1 O21 88.7(8) . . ?
O6 W1 O21 155.5(8) . . ?
O34 W1 O21 89.5(8) . . ?
O63 W1 O47 171.9(8) . . ?
O13 W1 O47 76.3(6) . . ?
O6 W1 O47 82.9(7) . . ?
O34 W1 O47 83.8(7) . . ?
O21 W1 O47 72.6(8) . . ?
O63 W1 K4 81.1(7) . 2_545 ?
O13 W1 K4 133.9(5) . 2_545 ?
O6 W1 K4 140.2(6) . 2_545 ?
O34 W1 K4 52.6(6) . 2_545 ?
O21 W1 K4 47.0(6) . 2_545 ?
O47 W1 K4 97.4(5) . 2_545 ?
O63 W1 K15 45.7(8) . 2_545 ?
O13 W1 K15 106.7(6) . 2_545 ?
O6 W1 K15 147.5(6) . 2_545 ?
O34 W1 K15 89.1(7) . 2_545 ?
O21 W1 K15 56.7(7) . 2_545 ?
O47 W1 K15 128.9(6) . 2_545 ?
K4 W1 K15 43.1(4) 2_545 2_545 ?
O20 W2 O22 104.1(10) . . ?
O20 W2 O11 97.3(9) . . ?
O22 W2 O11 98.4(8) . . ?
O20 W2 O16 99.3(9) . . ?
O22 W2 O16 94.1(8) . . ?
O11 W2 O16 156.0(9) . . ?
O20 W2 O25 90.2(8) . . ?
O22 W2 O25 165.4(9) . . ?
O11 W2 O25 82.2(8) . . ?
O16 W2 O25 80.6(7) . . ?
O20 W2 O8 169.2(8) . . ?
O22 W2 O8 84.0(8) . . ?
O11 W2 O8 74.2(8) . . ?
O16 W2 O8 87.0(7) . . ?
O25 W2 O8 82.1(7) . . ?
O20 W2 K6 47.4(7) . . ?
O22 W2 K6 93.5(7) . . ?
O11 W2 K6 144.6(6) . . ?
O16 W2 K6 53.8(5) . . ?
O25 W2 K6 94.2(5) . . ?
O8 W2 K6 140.5(5) . . ?
O20 W2 K2 43.3(7) . . ?
O22 W2 K2 146.0(7) . . ?
O11 W2 K2 80.6(5) . . ?
O16 W2 K2 100.1(5) . . ?
O25 W2 K2 48.6(5) . . ?
O8 W2 K2 127.1(4) . . ?
K6 W2 K2 71.27(14) . . ?
O20 W2 K14 77.1(7) . . ?
O22 W2 K14 140.0(7) . . ?
O11 W2 K14 43.0(6) . . ?
O16 W2 K14 125.5(6) . . ?
O25 W2 K14 45.5(5) . . ?
O8 W2 K14 92.1(5) . . ?
K6 W2 K14 113.3(3) . . ?
K2 W2 K14 42.0(3) . . ?
O57 W3 O37 105.8(9) . . ?
O57 W3 O1 94.1(7) . . ?
O37 W3 O1 99.6(8) . . ?
O57 W3 O3 93.3(8) . . ?
O37 W3 O3 101.1(8) . . ?
O1 W3 O3 155.2(7) . . ?
O57 W3 O51 163.0(8) . . ?
O37 W3 O51 91.2(9) . . ?
O1 W3 O51 84.0(7) . . ?
O3 W3 O51 82.1(8) . . ?
O57 W3 O77 90.9(7) . . ?
O37 W3 O77 163.0(8) . . ?
O1 W3 O77 81.7(6) . . ?
O3 W3 O77 74.5(7) . . ?
O51 W3 O77 72.0(7) . . ?
O57 W3 K3 100.4(6) . 4_566 ?
O37 W3 K3 50.1(7) . 4_566 ?
O1 W3 K3 50.0(5) . 4_566 ?
O3 W3 K3 150.5(6) . 4_566 ?
O51 W3 K3 91.4(5) . 4_566 ?
O77 W3 K3 130.7(4) . 4_566 ?
O57 W3 K8 157.3(6) . . ?
O37 W3 K8 52.0(7) . . ?
O1 W3 K8 94.6(5) . . ?
O3 W3 K8 87.6(6) . . ?
O51 W3 K8 39.4(5) . . ?
O77 W3 K8 111.1(5) . . ?
K3 W3 K8 69.90(16) 4_566 . ?
O57 W3 K14 129.8(6) . 4_566 ?
O37 W3 K14 77.7(8) . 4_566 ?
O1 W3 K14 38.0(6) . 4_566 ?
O3 W3 K14 136.1(6) . 4_566 ?
O51 W3 K14 54.3(6) . 4_566 ?
O77 W3 K14 94.0(5) . 4_566 ?
K3 W3 K14 43.2(3) 4_566 4_566 ?
K8 W3 K14 56.7(3) . 4_566 ?
O71 W4 O25 102.5(9) . . ?
O71 W4 O15 101.9(10) . . ?
O25 W4 O15 90.0(9) . . ?
O71 W4 O26 98.2(9) . . ?
O25 W4 O26 92.0(9) . . ?
O15 W4 O26 158.9(10) . . ?
O71 W4 O39 99.6(9) . . ?
O25 W4 O39 157.8(8) . . ?
O15 W4 O39 85.4(9) . . ?
O26 W4 O39 84.9(9) . . ?
O71 W4 O76 166.4(8) . . ?
O25 W4 O76 87.8(8) . . ?
O15 W4 O76 86.7(8) . . ?
O26 W4 O76 72.4(8) . . ?
O39 W4 O76 70.3(8) . . ?
O71 W4 K14 82.6(7) . . ?
O25 W4 K14 48.3(6) . . ?
O15 W4 K14 137.3(8) . . ?
O26 W4 K14 51.9(7) . . ?
O39 W4 K14 136.3(6) . . ?
O76 W4 K14 98.3(6) . . ?
O71 W4 K2 56.7(7) . . ?
O25 W4 K2 46.3(6) . . ?
O15 W4 K2 104.7(8) . . ?
O26 W4 K2 91.7(7) . . ?
O39 W4 K2 155.5(6) . . ?
O76 W4 K2 131.6(5) . . ?
K14 W4 K2 42.9(3) . . ?
O71 W4 K3 68.3(7) . . ?
O25 W4 K3 90.6(5) . . ?
O15 W4 K3 170.0(7) . . ?
O26 W4 K3 31.0(7) . . ?
O39 W4 K3 97.7(6) . . ?
O76 W4 K3 103.2(4) . . ?
K14 W4 K3 42.2(3) . . ?
K2 W4 K3 68.86(13) . . ?
O30 W5 O14 103.4(10) . . ?
O30 W5 O67 101.6(9) . . ?
O14 W5 O67 88.1(8) . . ?
O30 W5 O36 100.1(10) . . ?
O14 W5 O36 156.5(9) . . ?
O67 W5 O36 88.2(9) . . ?
O30 W5 O70 101.9(9) . . ?
O14 W5 O70 86.3(8) . . ?
O67 W5 O70 156.5(9) . . ?
O36 W5 O70 87.9(8) . . ?
O30 W5 O78 173.0(8) . . ?
O14 W5 O78 74.2(7) . . ?
O67 W5 O78 85.0(8) . . ?
O36 W5 O78 82.4(8) . . ?
O70 W5 O78 71.5(8) . . ?
O30 W5 K15 68.7(8) . 2_645 ?
O14 W5 K15 126.4(6) . 2_645 ?
O67 W5 K15 46.4(7) . 2_645 ?
O36 W5 K15 64.0(7) . 2_645 ?
O70 W5 K15 146.9(6) . 2_645 ?
O78 W5 K15 118.1(6) . 2_645 ?
O31 W6 O51 102.5(9) . . ?
O31 W6 O68 98.9(10) . . ?
O51 W6 O68 89.9(9) . . ?
O31 W6 O9 102.3(9) . . ?
O51 W6 O9 89.9(7) . . ?
O68 W6 O9 158.3(8) . . ?
O31 W6 O6 101.5(9) . . ?
O51 W6 O6 156.0(8) . . ?
O68 W6 O6 85.2(9) . . ?
O9 W6 O6 86.2(7) . . ?
O31 W6 O77 172.3(9) . . ?
O51 W6 O77 74.2(7) . . ?
O68 W6 O77 74.3(7) . . ?
O9 W6 O77 84.8(6) . . ?
O6 W6 O77 81.8(7) . . ?
O31 W6 K8 69.8(8) . . ?
O51 W6 K8 32.7(6) . . ?
O68 W6 K8 93.7(7) . . ?
O9 W6 K8 97.8(5) . . ?
O6 W6 K8 171.0(5) . . ?
O77 W6 K8 106.5(4) . . ?
O7 W7 O60 100.9(9) . . ?
O7 W7 O2 96.9(8) . . ?
O60 W7 O2 95.9(7) . . ?
O7 W7 O42 101.1(8) . . ?
O60 W7 O42 96.1(7) . . ?
O2 W7 O42 156.1(7) . . ?
O7 W7 O41 91.9(7) . . ?
O60 W7 O41 167.2(7) . . ?
O2 W7 O41 82.5(6) . . ?
O42 W7 O41 81.2(6) . . ?
O7 W7 O33 168.1(7) . . ?
O60 W7 O33 86.8(7) . . ?
O2 W7 O33 73.1(7) . . ?
O42 W7 O33 87.0(6) . . ?
O41 W7 O33 80.6(6) . . ?
O7 W7 K10 41.0(7) . 4_565 ?
O60 W7 K10 62.7(6) . 4_565 ?
O2 W7 K10 86.4(5) . 4_565 ?
O42 W7 K10 117.5(5) . 4_565 ?
O41 W7 K10 129.6(4) . 4_565 ?
O33 W7 K10 141.4(5) . 4_565 ?
O7 W7 K7 87.7(6) . 4_565 ?
O60 W7 K7 50.8(6) . 4_565 ?
O2 W7 K7 146.4(5) . 4_565 ?
O42 W7 K7 50.8(5) . 4_565 ?
O41 W7 K7 130.7(4) . 4_565 ?
O33 W7 K7 104.2(4) . 4_565 ?
K10 W7 K7 75.5(2) 4_565 4_565 ?
O7 W7 K1 42.3(6) . 2_545 ?
O60 W7 K1 143.2(6) . 2_545 ?
O2 W7 K1 91.2(5) . 2_545 ?
O42 W7 K1 91.5(5) . 2_545 ?
O41 W7 K1 49.6(4) . 2_545 ?
O33 W7 K1 129.6(5) . 2_545 ?
K10 W7 K1 81.87(18) 4_565 2_545 ?
K7 W7 K1 113.29(14) 4_565 2_545 ?
O7 W7 K13 48.3(7) . 2_545 ?
O60 W7 K13 119.4(6) . 2_545 ?
O2 W7 K13 132.1(6) . 2_545 ?
O42 W7 K13 56.3(5) . 2_545 ?
O41 W7 K13 69.5(5) . 2_545 ?
O33 W7 K13 134.8(6) . 2_545 ?
K10 W7 K13 83.0(4) 4_565 2_545 ?
K7 W7 K13 74.1(3) 4_565 2_545 ?
K1 W7 K13 41.1(3) 2_545 2_545 ?
O54 W8 O28 103.3(10) . . ?
O54 W8 O3 98.4(10) . . ?
O28 W8 O3 158.2(8) . . ?
O54 W8 O4 102.2(9) . . ?
O28 W8 O4 86.7(9) . . ?
O3 W8 O4 90.3(9) . . ?
O54 W8 O68 99.6(9) . . ?
O28 W8 O68 87.2(9) . . ?
O3 W8 O68 87.7(9) . . ?
O4 W8 O68 158.2(8) . . ?
O54 W8 O77 171.5(8) . . ?
O28 W8 O77 83.5(7) . . ?
O3 W8 O77 74.7(7) . . ?
O4 W8 O77 83.0(7) . . ?
O68 W8 O77 75.5(7) . . ?
O54 W8 K13 56.1(9) . . ?
O28 W8 K13 121.5(7) . . ?
O3 W8 K13 72.6(6) . . ?
O4 W8 K13 54.1(7) . . ?
O68 W8 K13 144.3(7) . . ?
O77 W8 K13 124.6(5) . . ?
O43 W9 O12 99.5(9) . . ?
O43 W9 O9 99.7(8) . . ?
O12 W9 O9 92.0(7) . . ?
O43 W9 O19 100.8(8) . . ?
O12 W9 O19 94.0(7) . . ?
O9 W9 O19 157.4(7) . . ?
O43 W9 O13 100.5(9) . . ?
O12 W9 O13 159.8(7) . . ?
O9 W9 O13 82.0(7) . . ?
O19 W9 O13 84.9(7) . . ?
O43 W9 O47 172.9(9) . . ?
O12 W9 O47 85.8(7) . . ?
O9 W9 O47 84.8(7) . . ?
O19 W9 O47 74.0(7) . . ?
O13 W9 O47 74.5(7) . . ?
O43 W9 K2 46.1(8) . 4_566 ?
O12 W9 K2 53.9(5) . 4_566 ?
O9 W9 K2 93.4(5) . 4_566 ?
O19 W9 K2 107.7(5) . 4_566 ?
O13 W9 K2 145.3(5) . 4_566 ?
O47 W9 K2 139.7(5) . 4_566 ?
O43 W9 K14 69.8(8) . 4_566 ?
O12 W9 K14 59.2(5) . 4_566 ?
O9 W9 K14 50.7(6) . 4_566 ?
O19 W9 K14 147.9(6) . 4_566 ?
O13 W9 K14 126.5(6) . 4_566 ?
O47 W9 K14 117.2(6) . 4_566 ?
K2 W9 K14 43.3(3) 4_566 4_566 ?
O43 W9 KK4 77.9(8) . 2_545 ?
O12 W9 KK4 47.0(6) . 2_545 ?
O9 W9 KK4 136.5(6) . 2_545 ?
O19 W9 KK4 58.3(6) . 2_545 ?
O13 W9 KK4 141.5(6) . 2_545 ?
O47 W9 KK4 102.8(6) . 2_545 ?
K2 W9 KK4 53.4(4) 4_566 2_545 ?
K14 W9 KK4 89.5(5) 4_566 2_545 ?
O43 W9 KK4 75.2(8) . 4_566 ?
O12 W9 KK4 123.8(6) . 4_566 ?
O9 W9 KK4 144.2(6) . 4_566 ?
O19 W9 KK4 36.7(6) . 4_566 ?
O13 W9 KK4 64.7(6) . 4_566 ?
O47 W9 KK4 97.9(6) . 4_566 ?
K2 W9 KK4 106.2(3) 4_566 4_566 ?
K14 W9 KK4 144.7(4) 4_566 4_566 ?
KK4 W9 KK4 78.0(5) 2_545 4_566 ?
O49 W10 O46 103.7(9) . . ?
O49 W10 O40 101.4(8) . . ?
O46 W10 O40 93.2(8) . . ?
O49 W10 O11 96.7(9) . . ?
O46 W10 O11 92.5(8) . . ?
O40 W10 O11 159.1(9) . . ?
O49 W10 O58 90.3(9) . . ?
O46 W10 O58 166.0(8) . . ?
O40 W10 O58 84.1(7) . . ?
O11 W10 O58 85.5(8) . . ?
O49 W10 O8 167.0(8) . . ?
O46 W10 O8 86.0(7) . . ?
O40 W10 O8 86.4(8) . . ?
O11 W10 O8 74.0(8) . . ?
O58 W10 O8 80.1(7) . . ?
O49 W10 KK3 62.2(7) . 4_565 ?
O46 W10 KK3 129.0(6) . 4_565 ?
O40 W10 KK3 49.3(7) . 4_565 ?
O11 W10 KK3 135.5(7) . 4_565 ?
O58 W10 KK3 58.1(6) . 4_565 ?
O8 W10 KK3 118.1(6) . 4_565 ?
O49 W10 K7 65.1(7) . 4_565 ?
O46 W10 K7 38.6(5) . 4_565 ?
O40 W10 K7 99.3(6) . 4_565 ?
O11 W10 K7 97.7(7) . 4_565 ?
O58 W10 K7 155.4(6) . 4_565 ?
O8 W10 K7 124.3(5) . 4_565 ?
KK3 W10 K7 106.0(4) 4_565 4_565 ?
O49 W10 K8 41.9(7) . 4_565 ?
O46 W10 K8 145.5(5) . 4_565 ?
O40 W10 K8 91.3(6) . 4_565 ?
O11 W10 K8 95.3(6) . 4_565 ?
O58 W10 K8 48.5(6) . 4_565 ?
O8 W10 K8 128.5(5) . 4_565 ?
KK3 W10 K8 42.2(4) 4_565 4_565 ?
K7 W10 K8 106.89(18) 4_565 4_565 ?
O49 W10 K14 76.8(7) . . ?
O46 W10 K14 132.0(6) . . ?
O40 W10 K14 134.4(6) . . ?
O11 W10 K14 41.2(6) . . ?
O58 W10 K14 50.6(6) . . ?
O8 W10 K14 90.3(6) . . ?
KK3 W10 K14 94.4(5) 4_565 . ?
K7 W10 K14 119.5(3) 4_565 . ?
K8 W10 K14 56.6(3) 4_565 . ?
O66 W11 O42 103.4(8) . . ?
O66 W11 O23 100.4(9) . . ?
O42 W11 O23 88.0(8) . . ?
O66 W11 O44 100.9(9) . . ?
O42 W11 O44 87.4(8) . . ?
O23 W11 O44 158.7(8) . . ?
O66 W11 O10 98.1(9) . . ?
O42 W11 O10 158.4(7) . . ?
O23 W11 O10 90.4(8) . . ?
O44 W11 O10 86.3(8) . . ?
O66 W11 O45 170.2(7) . . ?
O42 W11 O45 83.6(6) . . ?
O23 W11 O45 72.7(7) . . ?
O44 W11 O45 86.1(7) . . ?
O10 W11 O45 75.4(7) . . ?
O66 W11 K6 46.8(6) . 2_545 ?
O42 W11 K6 97.1(5) . 2_545 ?
O23 W11 K6 147.1(6) . 2_545 ?
O44 W11 K6 54.2(6) . 2_545 ?
O10 W11 K6 95.9(6) . 2_545 ?
O45 W11 K6 140.1(4) . 2_545 ?
O66 W11 K7 83.1(7) . 4_565 ?
O42 W11 K7 47.7(5) . 4_565 ?
O23 W11 K7 49.8(6) . 4_565 ?
O44 W11 K7 133.8(6) . 4_565 ?
O10 W11 K7 139.2(6) . 4_565 ?
O45 W11 K7 97.0(5) . 4_565 ?
K6 W11 K7 112.91(15) 2_545 4_565 ?
O66 W11 K13 52.5(7) . 2_545 ?
O42 W11 K13 59.1(6) . 2_545 ?
O23 W11 K13 121.9(6) . 2_545 ?
O44 W11 K13 72.6(6) . 2_545 ?
O10 W11 K13 137.3(7) . 2_545 ?
O45 W11 K13 136.9(5) . 2_545 ?
K6 W11 K13 41.7(3) 2_545 2_545 ?
K7 W11 K13 74.3(3) 4_565 2_545 ?
O66 W11 K4 87.1(7) . 2_545 ?
O42 W11 K4 133.5(5) . 2_545 ?
O23 W11 K4 135.2(6) . 2_545 ?
O44 W11 K4 46.1(6) . 2_545 ?
O10 W11 K4 44.8(6) . 2_545 ?
O45 W11 K4 93.0(5) . 2_545 ?
K6 W11 K4 57.88(14) 2_545 2_545 ?
K7 W11 K4 169.91(15) 4_565 2_545 ?
K13 W11 K4 97.8(3) 2_545 2_545 ?
O53 W12 O55 105.1(9) . . ?
O53 W12 O4 100.0(8) . . ?
O55 W12 O4 97.3(8) . . ?
O53 W12 O23 102.2(8) . . ?
O55 W12 O23 92.4(9) . . ?
O4 W12 O23 152.5(9) . . ?
O53 W12 O69 96.5(9) . . ?
O55 W12 O69 158.3(8) . . ?
O4 W12 O69 80.6(8) . . ?
O23 W12 O69 80.9(8) . . ?
O53 W12 O45 167.9(8) . . ?
O55 W12 O45 85.9(7) . . ?
O4 W12 O45 83.1(7) . . ?
O23 W12 O45 71.9(7) . . ?
O69 W12 O45 72.4(7) . . ?
O53 W12 K7 87.9(7) . 4_565 ?
O55 W12 K7 51.3(6) . 4_565 ?
O4 W12 K7 148.5(6) . 4_565 ?
O23 W12 K7 48.8(6) . 4_565 ?
O69 W12 K7 129.0(5) . 4_565 ?
O45 W12 K7 95.5(4) . 4_565 ?
O53 W12 K13 60.5(6) . . ?
O55 W12 K13 99.6(7) . . ?
O4 W12 K13 40.2(7) . . ?
O23 W12 K13 161.0(6) . . ?
O69 W12 K13 92.7(6) . . ?
O45 W12 K13 123.3(5) . . ?
K7 W12 K13 131.5(3) 4_565 . ?
O74 W13 O16 103.0(9) . . ?
O74 W13 O70 96.9(10) . . ?
O16 W13 O70 160.0(9) . . ?
O74 W13 O15 101.0(9) . . ?
O16 W13 O15 86.9(9) . . ?
O70 W13 O15 87.9(10) . . ?
O74 W13 O27 98.3(8) . . ?
O16 W13 O27 89.6(8) . . ?
O70 W13 O27 89.1(8) . . ?
O15 W13 O27 160.7(9) . . ?
O74 W13 O78 168.3(8) . . ?
O16 W13 O78 84.5(8) . . ?
O70 W13 O78 76.0(8) . . ?
O15 W13 O78 88.1(8) . . ?
O27 W13 O78 72.6(7) . . ?
O74 W13 KK1 55.4(9) . 3_666 ?
O16 W13 KK1 155.4(7) . 3_666 ?
O70 W13 KK1 42.9(7) . 3_666 ?
O15 W13 KK1 86.3(8) . 3_666 ?
O27 W13 KK1 104.2(7) . 3_666 ?
O78 W13 KK1 118.8(7) . 3_666 ?
O74 W13 K6 54.3(8) . . ?
O16 W13 K6 48.8(6) . . ?
O70 W13 K6 151.2(7) . . ?
O15 W13 K6 95.9(8) . . ?
O27 W13 K6 96.0(6) . . ?
O78 W13 K6 132.6(6) . . ?
KK1 W13 K6 108.6(4) 3_666 . ?
O65 W14 O62 105.1(10) . . ?
O65 W14 O29 102.0(10) . . ?
O62 W14 O29 84.4(17) . . ?
O65 W14 O40 101.5(9) . . ?
O62 W14 O40 93.2(8) . . ?
O29 W14 O40 156.2(9) . . ?
O65 W14 O79 93.3(9) . . ?
O62 W14 O79 161.1(9) . . ?
O29 W14 O79 96.1(17) . . ?
O40 W14 O79 78.7(11) . . ?
O65 W14 O50 162.0(9) . . ?
O62 W14 O50 91.2(8) . . ?
O29 W14 O50 71.4(7) . . ?
O40 W14 O50 85.0(7) . . ?
O79 W14 O50 71.3(7) . . ?
O65 W14 K10 26.9(8) . 4_565 ?
O62 W14 K10 78.7(7) . 4_565 ?
O29 W14 K10 105.1(6) . 4_565 ?
O40 W14 K10 97.7(6) . 4_565 ?
O79 W14 K10 119.0(5) . 4_565 ?
O50 W14 K10 169.7(5) . 4_565 ?
O61 W15 O52 101.8(8) . . ?
O61 W15 O1 99.2(7) . . ?
O52 W15 O1 94.1(7) . . ?
O61 W15 O2 101.2(8) . . ?
O52 W15 O2 93.3(7) . . ?
O1 W15 O2 156.4(7) . . ?
O61 W15 O12 89.9(7) . . ?
O52 W15 O12 168.2(7) . . ?
O1 W15 O12 82.6(6) . . ?
O2 W15 O12 85.6(6) . . ?
O61 W15 O33 168.9(7) . . ?
O52 W15 O33 88.6(7) . . ?
O1 W15 O33 83.8(7) . . ?
O2 W15 O33 74.0(7) . . ?
O12 W15 O33 79.9(6) . . ?
O61 W15 K3 54.9(6) . 4_566 ?
O52 W15 K3 79.0(6) . 4_566 ?
O1 W15 K3 52.0(5) . 4_566 ?
O2 W15 K3 151.6(5) . 4_566 ?
O12 W15 K3 107.2(4) . 4_566 ?
O33 W15 K3 132.3(5) . 4_566 ?
O61 W15 K14 60.6(6) . 4_566 ?
O52 W15 K14 123.2(7) . 4_566 ?
O1 W15 K14 45.7(6) . 4_566 ?
O2 W15 K14 140.7(6) . 4_566 ?
O12 W15 K14 61.7(5) . 4_566 ?
O33 W15 K14 116.8(5) . 4_566 ?
K3 W15 K14 45.6(4) 4_566 4_566 ?
O61 W15 KK4 69.1(7) . 2_545 ?
O52 W15 KK4 131.6(6) . 2_545 ?
O1 W15 KK4 133.8(6) . 2_545 ?
O2 W15 KK4 46.6(7) . 2_545 ?
O12 W15 KK4 54.0(6) . 2_545 ?
O33 W15 KK4 101.1(6) . 2_545 ?
K3 W15 KK4 121.5(4) 4_566 2_545 ?
K14 W15 KK4 94.5(5) 4_566 2_545 ?
O61 W15 K2 40.9(5) . 4_566 ?
O52 W15 K2 142.1(6) . 4_566 ?
O1 W15 K2 87.7(5) . 4_566 ?
O2 W15 K2 99.9(5) . 4_566 ?
O12 W15 K2 49.4(4) . 4_566 ?
O33 W15 K2 129.2(5) . 4_566 ?
K3 W15 K2 72.46(14) 4_566 4_566 ?
K14 W15 K2 42.6(3) 4_566 4_566 ?
KK4 W15 K2 53.5(4) 2_545 4_566 ?
O72 W16 O58 101.3(9) . . ?
O72 W16 O48 104.2(9) . . ?
O58 W16 O48 93.1(9) . . ?
O72 W16 O26 97.5(9) . . ?
O58 W16 O26 94.9(9) . . ?
O48 W16 O26 154.9(9) . . ?
O72 W16 O38 99.7(9) . . ?
O58 W16 O38 159.0(8) . . ?
O48 W16 O38 83.0(8) . . ?
O26 W16 O38 81.0(8) . . ?
O72 W16 O76 169.0(9) . . ?
O58 W16 O76 85.9(8) . . ?
O48 W16 O76 83.5(8) . . ?
O26 W16 O76 73.4(8) . . ?
O38 W16 O76 73.2(7) . . ?
O72 W16 K8 48.4(7) . 4_565 ?
O58 W16 K8 53.3(6) . 4_565 ?
O48 W16 K8 99.2(6) . 4_565 ?
O26 W16 K8 104.7(7) . 4_565 ?
O38 W16 K8 147.7(5) . 4_565 ?
O76 W16 K8 139.1(6) . 4_565 ?
O72 W16 KK3 69.4(8) . 4_565 ?
O58 W16 KK3 60.9(7) . 4_565 ?
O48 W16 KK3 55.1(7) . 4_565 ?
O26 W16 KK3 147.6(7) . 4_565 ?
O38 W16 KK3 129.4(6) . 4_565 ?
O76 W16 KK3 121.5(6) . 4_565 ?
K8 W16 KK3 44.2(4) 4_565 4_565 ?
O72 W16 K3 57.1(7) . . ?
O58 W16 K3 95.2(6) . . ?
O48 W16 K3 160.7(7) . . ?
O26 W16 K3 41.0(6) . . ?
O38 W16 K3 95.1(5) . . ?
O76 W16 K3 114.4(5) . . ?
K8 W16 K3 72.39(16) 4_565 . ?
KK3 W16 K3 115.2(4) 4_565 . ?
O72 W16 KK1 56.8(8) . 4_565 ?
O58 W16 KK1 104.9(7) . 4_565 ?
O48 W16 KK1 47.6(7) . 4_565 ?
O26 W16 KK1 149.8(7) . 4_565 ?
O38 W16 KK1 87.7(6) . 4_565 ?
O76 W16 KK1 129.7(6) . 4_565 ?
K8 W16 KK1 71.4(4) 4_565 4_565 ?
KK3 W16 KK1 44.1(5) 4_565 4_565 ?
K3 W16 KK1 113.3(4) . 4_565 ?
O72 W16 K14 81.5(8) . . ?
O58 W16 K14 53.5(6) . . ?
O48 W16 K14 146.3(7) . . ?
O26 W16 K14 49.1(7) . . ?
O38 W16 K14 129.4(6) . . ?
O76 W16 K14 96.5(6) . . ?
K8 W16 K14 59.6(3) 4_565 . ?
KK3 W16 K14 98.7(5) 4_565 . ?
K3 W16 K14 43.4(3) . . ?
KK1 W16 K14 129.8(5) 4_565 . ?
O35 W17 O36 99.7(9) . . ?
O35 W17 O39 101.6(9) . . ?
O36 W17 O39 89.4(9) . . ?
O35 W17 O38 101.7(9) . . ?
O36 W17 O38 158.6(9) . . ?
O39 W17 O38 85.6(8) . . ?
O35 W17 O18 101.3(9) . . ?
O36 W17 O18 89.9(9) . . ?
O39 W17 O18 156.9(9) . . ?
O38 W17 O18 86.7(8) . . ?
O35 W17 O76 174.4(8) . . ?
O36 W17 O76 83.5(8) . . ?
O39 W17 O76 73.8(8) . . ?
O38 W17 O76 75.1(7) . . ?
O18 W17 O76 83.2(8) . . ?
O35 W17 K9 45.3(6) . 3_666 ?
O36 W17 K9 102.4(6) . 3_666 ?
O39 W17 K9 56.7(6) . 3_666 ?
O38 W17 K9 92.1(5) . 3_666 ?
O18 W17 K9 145.5(7) . 3_666 ?
O76 W17 K9 129.7(5) . 3_666 ?
O35 W17 K15 68.2(7) . 2_645 ?
O36 W17 K15 64.4(8) . 2_645 ?
O39 W17 K15 148.3(7) . 2_645 ?
O38 W17 K15 125.2(6) . 2_645 ?
O18 W17 K15 47.4(7) . 2_645 ?
O76 W17 K15 117.4(6) . 2_645 ?
K9 W17 K15 109.7(4) 3_666 2_645 ?
O35 W17 K4 36.4(6) . 2_645 ?
O36 W17 K4 99.6(7) . 2_645 ?
O39 W17 K4 137.8(6) . 2_645 ?
O38 W17 K4 98.0(6) . 2_645 ?
O18 W17 K4 65.0(7) . 2_645 ?
O76 W17 K4 147.9(5) . 2_645 ?
K9 W17 K4 81.18(17) 3_666 2_645 ?
K15 W17 K4 41.7(4) 2_645 2_645 ?
O24 W18 O17 103.0(9) . . ?
O24 W18 O59 95.0(9) . . ?
O17 W18 O59 102.0(9) . . ?
O24 W18 O27 96.8(9) . . ?
O17 W18 O27 98.1(8) . . ?
O59 W18 O27 153.7(8) . . ?
O24 W18 O14 161.3(8) . . ?
O17 W18 O14 95.6(9) . . ?
O59 W18 O14 80.0(8) . . ?
O27 W18 O14 81.3(8) . . ?
O24 W18 O78 88.3(8) . . ?
O17 W18 O78 165.9(8) . . ?
O59 W18 O78 85.1(8) . . ?
O27 W18 O78 71.9(7) . . ?
O14 W18 O78 73.3(7) . . ?
O24 W18 K12 109.5(7) . . ?
O17 W18 K12 40.8(7) . . ?
O59 W18 K12 138.2(7) . . ?
O27 W18 K12 57.6(6) . . ?
O14 W18 K12 85.3(6) . . ?
O78 W18 K12 127.5(5) . . ?
O5 W19 O41 103.0(8) . . ?
O5 W19 O44 99.9(8) . . ?
O41 W19 O44 88.1(8) . . ?
O5 W19 O21 99.2(8) . . ?
O41 W19 O21 157.5(7) . . ?
O44 W19 O21 84.6(8) . . ?
O5 W19 O19 100.3(7) . . ?
O41 W19 O19 90.6(7) . . ?
O44 W19 O19 159.5(7) . . ?
O21 W19 O19 89.0(8) . . ?
O5 W19 O47 169.3(7) . . ?
O41 W19 O47 86.0(7) . . ?
O44 W19 O47 86.1(7) . . ?
O21 W19 O47 72.3(7) . . ?
O19 W19 O47 73.5(6) . . ?
O5 W19 K1 52.9(6) . 2_545 ?
O41 W19 K1 50.1(5) . 2_545 ?
O44 W19 K1 95.3(6) . 2_545 ?
O21 W19 K1 151.8(5) . 2_545 ?
O19 W19 K1 99.5(5) . 2_545 ?
O47 W19 K1 135.9(5) . 2_545 ?
O5 W19 KK4 63.4(7) . 4_566 ?
O41 W19 KK4 123.6(6) . 4_566 ?
O44 W19 KK4 145.9(8) . 4_566 ?
O21 W19 KK4 70.3(6) . 4_566 ?
O19 W19 KK4 46.0(6) . 4_566 ?
O47 W19 KK4 106.8(6) . 4_566 ?
K1 W19 KK4 96.4(4) 2_545 4_566 ?
O5 W19 K4 85.2(6) . 2_545 ?
O41 W19 K4 136.6(5) . 2_545 ?
O44 W19 K4 48.6(7) . 2_545 ?
O21 W19 K4 41.9(6) . 2_545 ?
O19 W19 K4 130.4(5) . 2_545 ?
O47 W19 K4 92.3(4) . 2_545 ?
K1 W19 K4 121.14(13) 2_545 2_545 ?
KK4 W19 K4 98.5(4) 4_566 2_545 ?
O5 W19 K6 51.6(6) . 2_545 ?
O41 W19 K6 94.9(5) . 2_545 ?
O44 W19 K6 48.5(6) . 2_545 ?
O21 W19 K6 96.0(6) . 2_545 ?
O19 W19 K6 151.9(5) . 2_545 ?
O47 W19 K6 134.4(4) . 2_545 ?
K1 W19 K6 64.42(13) 2_545 2_545 ?
KK4 W19 K6 110.2(4) 4_566 2_545 ?
K4 W19 K6 56.95(14) 2_545 2_545 ?
O64 W20 O59 102.8(10) . . ?
O64 W20 O67 102.2(9) . . ?
O59 W20 O67 90.2(9) . . ?
O64 W20 O32 101.4(10) . . ?
O59 W20 O32 155.2(10) . . ?
O67 W20 O32 79.4(10) . . ?
O64 W20 O29 104.1(11) . . ?
O59 W20 O29 80.2(16) . . ?
O67 W20 O29 153.4(12) . . ?
O32 W20 O29 99.0(13) . . ?
O64 W20 O50 168.0(9) . . ?
O59 W20 O50 85.0(8) . . ?
O67 W20 O50 86.6(8) . . ?
O32 W20 O50 72.0(8) . . ?
O29 W20 O50 68.0(9) . . ?
O64 W20 K5 42.0(7) . 2_645 ?
O59 W20 K5 142.7(7) . 2_645 ?
O67 W20 K5 106.8(6) . 2_645 ?
O32 W20 K5 62.1(7) . 2_645 ?
O29 W20 K5 95.4(15) . 2_645 ?
O50 W20 K5 127.9(5) . 2_645 ?
O64 W20 K15 85.5(7) . 2_645 ?
O59 W20 K15 130.1(7) . 2_645 ?
O67 W20 K15 40.5(7) . 2_645 ?
O32 W20 K15 47.0(7) . 2_645 ?
O29 W20 K15 146.0(12) . 2_645 ?
O50 W20 K15 96.4(6) . 2_645 ?
K5 W20 K15 69.8(3) 2_645 2_645 ?
O56 W21 O69 102.1(9) . . ?
O56 W21 O34 101.1(8) . . ?
O69 W21 O34 156.8(8) . . ?
O56 W21 O28 103.1(9) . . ?
O69 W21 O28 85.2(8) . . ?
O34 W21 O28 88.4(8) . . ?
O56 W21 O10 101.0(9) . . ?
O69 W21 O10 88.2(8) . . ?
O34 W21 O10 88.7(8) . . ?
O28 W21 O10 155.9(8) . . ?
O56 W21 O45 173.7(7) . . ?
O69 W21 O45 74.3(7) . . ?
O34 W21 O45 82.7(7) . . ?
O28 W21 O45 81.9(7) . . ?
O10 W21 O45 74.0(7) . . ?
O56 W21 K10 49.5(7) . 3_566 ?
O69 W21 K10 59.7(6) . 3_566 ?
O34 W21 K10 139.4(6) . 3_566 ?
O28 W21 K10 75.4(6) . 3_566 ?
O10 W21 K10 120.5(6) . 3_566 ?
O45 W21 K10 129.7(4) . 3_566 ?
O56 W21 K4 83.6(7) . 2_545 ?
O69 W21 K4 136.0(6) . 2_545 ?
O34 W21 K4 48.5(6) . 2_545 ?
O28 W21 K4 136.6(6) . 2_545 ?
O10 W21 K4 48.3(6) . 2_545 ?
O45 W21 K4 95.4(4) . 2_545 ?
K10 W21 K4 131.4(2) 3_566 2_545 ?
O73 W22 O32 103.1(10) . . ?
O73 W22 O48 101.5(10) . . ?
O32 W22 O48 154.7(10) . . ?
O73 W22 O18 102.3(10) . . ?
O32 W22 O18 79.6(9) . . ?
O48 W22 O18 89.2(8) . . ?
O73 W22 O79 103.9(10) . . ?
O32 W22 O79 97.3(10) . . ?
O48 W22 O79 82.6(11) . . ?
O18 W22 O79 153.6(10) . . ?
O73 W22 O50 169.3(9) . . ?
O32 W22 O50 71.0(8) . . ?
O48 W22 O50 85.6(8) . . ?
O18 W22 O50 85.6(8) . . ?
O79 W22 O50 68.8(7) . . ?
O73 W22 KK1 56.2(8) . 4_565 ?
O32 W22 KK1 158.2(8) . 4_565 ?
O48 W22 KK1 47.2(7) . 4_565 ?
O18 W22 KK1 109.7(7) . 4_565 ?
O79 W22 KK1 82.8(6) . 4_565 ?
O50 W22 KK1 128.1(5) . 4_565 ?
O73 W22 K15 86.2(8) . 2_645 ?
O32 W22 K15 46.7(7) . 2_645 ?
O48 W22 K15 129.8(7) . 2_645 ?
O18 W22 K15 41.2(6) . 2_645 ?
O79 W22 K15 144.0(8) . 2_645 ?
O50 W22 K15 95.4(5) . 2_645 ?
KK1 W22 K15 129.3(5) 4_565 2_645 ?
O62 Er1 O46 70.7(6) . . ?
O62 Er1 O57 141.0(6) . . ?
O46 Er1 O57 144.8(6) . . ?
O62 Er1 O24 74.9(7) . . ?
O46 Er1 O24 116.5(6) . . ?
O57 Er1 O24 72.9(7) . . ?
O62 Er1 O52 79.0(6) . . ?
O46 Er1 O52 140.1(6) . . ?
O57 Er1 O52 73.5(6) . . ?
O24 Er1 O52 78.2(6) . . ?
O62 Er1 O55 141.9(7) . . ?
O46 Er1 O55 77.6(6) . . ?
O57 Er1 O55 76.1(6) . . ?
O24 Er1 O55 140.3(6) . . ?
O52 Er1 O55 115.8(6) . . ?
O62 Er1 O22 116.2(7) . . ?
O46 Er1 O22 73.0(6) . . ?
O57 Er1 O22 76.9(6) . . ?
O24 Er1 O22 77.0(6) . . ?
O52 Er1 O22 145.8(6) . . ?
O55 Er1 O22 72.2(7) . . ?
O62 Er1 O60 77.6(7) . . ?
O46 Er1 O60 77.3(5) . . ?
O57 Er1 O60 117.4(6) . . ?
O24 Er1 O60 141.9(6) . . ?
O52 Er1 O60 71.1(6) . . ?
O55 Er1 O60 75.2(6) . . ?
O22 Er1 O60 139.7(6) . . ?
O62 Er1 K7 91.1(5) . 4_565 ?
O46 Er1 K7 40.0(4) . 4_565 ?
O57 Er1 K7 126.1(5) . 4_565 ?
O24 Er1 K7 156.4(4) . 4_565 ?
O52 Er1 K7 118.2(5) . 4_565 ?
O55 Er1 K7 50.8(5) . 4_565 ?
O22 Er1 K7 93.0(4) . 4_565 ?
O60 Er1 K7 47.4(4) . 4_565 ?
O77 Si1 O33 111.8(10) . . ?
O77 Si1 O45 108.7(9) . . ?
O33 Si1 O45 111.3(9) . . ?
O77 Si1 O47 110.8(10) . . ?
O33 Si1 O47 106.5(9) . . ?
O45 Si1 O47 107.6(10) . . ?
O8 Si2 O50 110.3(10) . . ?
O8 Si2 O76 108.6(10) . . ?
O50 Si2 O76 109.4(11) . . ?
O8 Si2 O78 111.5(11) . . ?
O50 Si2 O78 109.3(10) . . ?
O76 Si2 O78 107.7(10) . . ?
W3 O1 W15 137.5(9) . . ?
W3 O1 K14 117.2(9) . 4_566 ?
W15 O1 K14 104.9(8) . 4_566 ?
W3 O1 K3 99.1(7) . 4_566 ?
W15 O1 K3 95.9(6) . 4_566 ?
K14 O1 K3 60.9(6) 4_566 4_566 ?
W7 O2 W15 114.7(9) . . ?
W7 O2 KK4 125.8(9) . 2_545 ?
W15 O2 KK4 104.4(9) . 2_545 ?
W8 O3 W3 119.9(9) . . ?
W12 O4 W8 148.0(12) . . ?
W12 O4 K13 115.1(9) . . ?
W8 O4 K13 94.1(8) . . ?
W19 O5 K2 157.8(9) . 2_545 ?
W19 O5 K1 100.0(7) . 2_545 ?
K2 O5 K1 95.4(6) 2_545 2_545 ?
W19 O5 KK2 114.4(9) . 2_545 ?
K2 O5 KK2 67.6(7) 2_545 2_545 ?
K1 O5 KK2 125.3(8) 2_545 2_545 ?
W19 O5 K6 103.8(7) . 2_545 ?
K2 O5 K6 93.9(6) 2_545 2_545 ?
K1 O5 K6 82.7(4) 2_545 2_545 ?
KK2 O5 K6 49.6(6) 2_545 2_545 ?
W19 O5 KK4 89.2(8) . 4_566 ?
K2 O5 KK4 69.1(6) 2_545 4_566 ?
K1 O5 KK4 122.0(7) 2_545 4_566 ?
KK2 O5 KK4 100.5(8) 2_545 4_566 ?
K6 O5 KK4 150.1(7) 2_545 4_566 ?
W1 O6 W6 145.6(10) . . ?
W7 O7 K10 114.1(10) . 4_565 ?
W7 O7 K1 113.1(8) . 2_545 ?
K10 O7 K1 129.2(7) 4_565 2_545 ?
W7 O7 K13 107.4(9) . 2_545 ?
K10 O7 K13 123.6(7) 4_565 2_545 ?
K1 O7 K13 54.8(5) 2_545 2_545 ?
Si2 O8 W10 129.8(10) . . ?
Si2 O8 W2 127.8(10) . . ?
W10 O8 W2 93.6(7) . . ?
W9 O9 W6 146.1(9) . . ?
W9 O9 K14 100.3(7) . 4_566 ?
W6 O9 K14 110.8(8) . 4_566 ?
W21 O10 W11 119.1(10) . . ?
W21 O10 K4 102.6(7) . 2_545 ?
W11 O10 K4 107.8(7) . 2_545 ?
W2 O11 W10 114.3(11) . . ?
W2 O11 K14 110.5(8) . . ?
W10 O11 K14 112.4(9) . . ?
W9 O12 W15 156.6(9) . . ?
W9 O12 K2 97.2(7) . 4_566 ?
W15 O12 K2 99.5(5) . 4_566 ?
W9 O12 KK4 107.7(8) . 2_545 ?
W15 O12 KK4 93.4(7) . 2_545 ?
K2 O12 KK4 69.6(6) 4_566 2_545 ?
W9 O12 K14 92.7(7) . 4_566 ?
W15 O12 K14 84.9(6) . 4_566 ?
K2 O12 K14 52.2(4) 4_566 4_566 ?
KK4 O12 K14 120.2(8) 2_545 4_566 ?
W1 O13 W9 117.4(8) . . ?
W5 O14 W18 120.3(10) . . ?
W4 O15 W13 145.6(13) . . ?
W13 O16 W2 155.4(10) . . ?
W13 O16 K6 104.0(7) . . ?
W2 O16 K6 95.6(7) . . ?
W18 O17 K3 144.3(11) . 4_566 ?
W18 O17 K12 114.7(9) . . ?
K3 O17 K12 92.2(7) 4_566 . ?
W22 O18 W17 142.7(11) . . ?
W22 O18 K15 113.4(9) . 2_645 ?
W17 O18 K15 103.6(9) . 2_645 ?
W9 O19 W19 120.1(8) . . ?
W9 O19 KK4 119.2(9) . 4_566 ?
W19 O19 KK4 104.1(8) . 4_566 ?
W2 O20 K2 112.3(9) . . ?
W2 O20 K1 139.4(11) . . ?
K2 O20 K1 97.7(6) . . ?
W2 O20 K6 106.8(9) . . ?
K2 O20 K6 101.1(7) . . ?
K1 O20 K6 92.9(6) . . ?
W2 O20 K13 112.9(9) . . ?
K2 O20 K13 132.9(8) . . ?
K1 O20 K13 53.1(5) . . ?
K6 O20 K13 53.0(5) . . ?
W1 O21 W19 121.3(10) . . ?
W1 O21 K4 102.6(7) . 2_545 ?
W19 O21 K4 110.5(8) . 2_545 ?
W1 O21 K15 93.0(8) . 2_545 ?
W19 O21 K15 145.7(9) . 2_545 ?
K4 O21 K15 54.7(6) 2_545 2_545 ?
W2 O22 Er1 136.7(12) . . ?
W11 O23 W12 122.8(9) . . ?
W11 O23 K7 101.5(7) . 4_565 ?
W12 O23 K7 103.0(9) . 4_565 ?
W18 O24 Er1 168.4(11) . . ?
W4 O25 W2 148.6(10) . . ?
W4 O25 K2 106.6(8) . . ?
W2 O25 K2 99.3(6) . . ?
W4 O25 K14 104.2(8) . . ?
W2 O25 K14 104.7(7) . . ?
K2 O25 K14 57.3(5) . . ?
W4 O26 W16 122.7(11) . . ?
W4 O26 K3 126.8(10) . . ?
W16 O26 K3 109.8(9) . . ?
W4 O26 K14 98.7(9) . . ?
W16 O26 K14 102.4(10) . . ?
K3 O26 K14 59.8(6) . . ?
W13 O27 W18 121.4(10) . . ?
W13 O27 K12 143.9(9) . . ?
W18 O27 K12 92.3(7) . . ?
W8 O28 W21 146.6(11) . . ?
W14 O29 W20 125.5(10) . . ?
W5 O30 K11 147.4(12) . 3_666 ?
W22 O32 W20 127.0(11) . . ?
W22 O32 K15 107.5(9) . 2_645 ?
W20 O32 K15 106.3(9) . 2_645 ?
Si1 O33 W15 130.1(9) . . ?
Si1 O33 W7 128.4(10) . . ?
W15 O33 W7 93.7(6) . . ?
W21 O34 W1 158.4(11) . . ?
W21 O34 K4 102.9(8) . 2_545 ?
W1 O34 K4 96.5(8) . 2_545 ?
W17 O35 K4 121.7(9) . 2_645 ?
W17 O35 K9 108.5(9) . 3_666 ?
K4 O35 K9 128.7(7) 2_645 3_666 ?
W17 O36 W5 157.2(11) . . ?
W3 O37 K12 165.2(13) . . ?
W3 O37 K3 101.7(8) . 4_566 ?
K12 O37 K3 88.0(7) . 4_566 ?
W3 O37 K8 102.5(9) . . ?
K12 O37 K8 88.0(7) . . ?
K3 O37 K8 92.2(6) 4_566 . ?
W17 O38 W16 119.3(9) . . ?
W17 O39 W4 122.8(10) . . ?
W17 O39 K9 92.6(7) . 3_666 ?
W4 O39 K9 142.7(8) . 3_666 ?
W14 O40 W10 134.9(10) . . ?
W14 O40 KK3 123.8(9) . 4_565 ?
W10 O40 KK3 101.2(8) . 4_565 ?
W19 O41 W7 150.9(9) . . ?
W19 O41 K1 101.4(6) . 2_545 ?
W7 O41 K1 98.1(5) . 2_545 ?
W11 O42 W7 154.3(9) . . ?
W11 O42 K7 104.7(7) . 4_565 ?
W7 O42 K7 99.0(6) . 4_565 ?
W11 O42 K13 92.4(7) . 2_545 ?
W7 O42 K13 95.0(7) . 2_545 ?
K7 O42 K13 96.0(6) 4_565 2_545 ?
W9 O43 K1 148.0(12) . 4_566 ?
W9 O43 K2 108.2(10) . 4_566 ?
K1 O43 K2 102.2(6) 4_566 4_566 ?
W19 O44 W11 147.2(13) . . ?
W19 O44 K4 103.0(8) . 2_545 ?
W11 O44 K4 106.6(8) . 2_545 ?
W19 O44 K6 104.3(7) . 2_545 ?
W11 O44 K6 96.1(7) . 2_545 ?
K4 O44 K6 76.4(5) 2_545 2_545 ?
Si1 O45 W11 125.6(9) . . ?
Si1 O45 W12 121.7(10) . . ?
W11 O45 W12 92.5(6) . . ?
Si1 O45 W21 124.6(9) . . ?
W11 O45 W21 91.1(6) . . ?
W12 O45 W21 91.8(5) . . ?
W10 O46 Er1 135.2(9) . . ?
W10 O46 K7 117.6(8) . 4_565 ?
Er1 O46 K7 107.2(7) . 4_565 ?
Si1 O47 W1 125.2(10) . . ?
Si1 O47 W19 123.5(9) . . ?
W1 O47 W19 93.5(7) . . ?
Si1 O47 W9 121.6(10) . . ?
W1 O47 W9 91.6(6) . . ?
W19 O47 W9 92.5(6) . . ?
W22 O48 W16 144.8(11) . . ?
W22 O48 KK1 104.7(9) . 4_565 ?
W16 O48 KK1 103.5(10) . 4_565 ?
W22 O48 KK3 119.2(10) . 4_565 ?
W16 O48 KK3 93.8(8) . 4_565 ?
KK1 O48 KK3 56.8(7) 4_565 4_565 ?
W10 O49 K8 114.9(9) . 4_565 ?
W10 O49 KK3 91.2(8) . 4_565 ?
K8 O49 KK3 52.1(6) 4_565 4_565 ?
Si2 O50 W14 124.3(9) . . ?
Si2 O50 W20 125.0(10) . . ?
W14 O50 W20 93.5(7) . . ?
Si2 O50 W22 121.7(10) . . ?
W14 O50 W22 94.1(6) . . ?
W20 O50 W22 89.0(6) . . ?
W6 O51 W3 121.6(9) . . ?
W6 O51 K8 126.1(9) . . ?
W3 O51 K8 111.6(8) . . ?
W6 O51 K14 104.5(8) . 4_566 ?
W3 O51 K14 94.7(7) . 4_566 ?
K8 O51 K14 78.0(6) . 4_566 ?
W15 O52 Er1 132.3(10) . . ?
W12 O53 K1 141.8(10) . . ?
W8 O54 K7 154.8(12) . 3_566 ?
W8 O54 K13 96.2(10) . . ?
K7 O54 K13 108.4(7) 3_566 . ?
W12 O55 Er1 158.5(10) . . ?
W12 O55 K7 103.3(8) . 4_565 ?
Er1 O55 K7 94.1(6) . 4_565 ?
W21 O56 K9 161.8(11) . 3_566 ?
W21 O56 K10 103.9(9) . 3_566 ?
K9 O56 K10 90.2(6) 3_566 3_566 ?
W3 O57 Er1 156.0(9) . . ?
W16 O58 W10 156.7(11) . . ?
W16 O58 K8 97.2(7) . 4_565 ?
W10 O58 K8 100.5(7) . 4_565 ?
W16 O58 K14 99.1(8) . . ?
W10 O58 K14 99.8(7) . . ?
K8 O58 K14 75.6(6) 4_565 . ?
W16 O58 KK3 89.4(8) . 4_565 ?
W10 O58 KK3 89.3(7) . 4_565 ?
K8 O58 KK3 53.0(5) 4_565 4_565 ?
K14 O58 KK3 128.5(8) . 4_565 ?
W20 O59 W18 145.7(12) . . ?
W7 O60 Er1 133.6(9) . . ?
W7 O60 K7 102.3(8) . 4_565 ?
Er1 O60 K7 96.5(5) . 4_565 ?
W7 O60 K10 89.1(7) . 4_565 ?
Er1 O60 K10 131.9(7) . 4_565 ?
K7 O60 K10 93.4(5) 4_565 4_565 ?
W15 O61 K5 144.9(8) . 4_566 ?
W15 O61 K2 116.3(8) . 4_566 ?
K5 O61 K2 94.2(6) 4_566 4_566 ?
W15 O61 K3 96.6(7) . 4_566 ?
K5 O61 K3 94.7(5) 4_566 4_566 ?
K2 O61 K3 99.9(5) 4_566 4_566 ?
W15 O61 K14 92.3(8) . 4_566 ?
K5 O61 K14 121.0(7) 4_566 4_566 ?
K2 O61 K14 53.8(5) 4_566 4_566 ?
K3 O61 K14 54.2(5) 4_566 4_566 ?
W14 O62 Er1 159.0(10) . . ?
W1 O63 K15 109.2(10) . 2_545 ?
W1 O63 K11 137.8(10) . 3_566 ?
K15 O63 K11 94.8(8) 2_545 3_566 ?
W20 O64 K5 114.2(10) . 2_645 ?
W14 O65 K10 136.7(12) . 4_565 ?
W14 O65 K9 132.7(11) . 4_565 ?
K10 O65 K9 90.1(6) 4_565 4_565 ?
W11 O66 K6 108.2(8) . 2_545 ?
W11 O66 K13 102.1(8) . 2_545 ?
K6 O66 K13 53.5(5) 2_545 2_545 ?
W5 O67 W20 140.5(11) . . ?
W5 O67 K15 105.2(9) . 2_645 ?
W20 O67 K15 114.2(10) . 2_645 ?
W6 O68 W8 121.0(9) . . ?
W21 O69 W12 121.1(10) . . ?
W21 O69 K10 89.9(7) . 3_566 ?
W12 O69 K10 139.8(7) . 3_566 ?
W13 O70 W5 120.5(11) . . ?
W13 O70 KK1 109.1(10) . 3_666 ?
W5 O70 KK1 130.4(11) . 3_666 ?
W4 O71 K5 162.9(11) . . ?
W4 O71 K2 96.5(8) . . ?
K5 O71 K2 86.1(5) . . ?
W16 O72 K8 105.2(9) . 4_565 ?
W16 O72 K12 162.0(12) . 4_565 ?
K8 O72 K12 92.7(7) 4_565 4_565 ?
W16 O72 K3 95.7(8) . . ?
K8 O72 K3 93.7(6) 4_565 . ?
K12 O72 K3 80.6(6) 4_565 . ?
W16 O72 KK1 97.1(9) . 4_565 ?
K8 O72 KK1 92.0(7) 4_565 4_565 ?
K12 O72 KK1 84.2(7) 4_565 4_565 ?
K3 O72 KK1 164.0(8) . 4_565 ?
W22 O73 KK2 125.2(11) . 2_645 ?
W22 O73 KK1 97.9(9) . 4_565 ?
KK2 O73 KK1 125.6(11) 2_645 4_565 ?
W13 O74 KK1 98.1(10) . 3_666 ?
W13 O74 K6 100.4(9) . . ?
KK1 O74 K6 157.4(8) 3_666 . ?
W13 O74 KK2 103.7(9) . . ?
KK1 O74 KK2 114.6(8) 3_666 . ?
K6 O74 KK2 48.1(5) . . ?
Si2 O76 W17 128.2(10) . . ?
Si2 O76 W16 122.4(11) . . ?
W17 O76 W16 92.1(7) . . ?
Si2 O76 W4 120.5(11) . . ?
W17 O76 W4 93.0(8) . . ?
W16 O76 W4 91.2(6) . . ?
Si1 O77 W3 123.3(10) . . ?
Si1 O77 W8 126.8(9) . . ?
W3 O77 W8 90.7(6) . . ?
Si1 O77 W6 124.5(10) . . ?
W3 O77 W6 92.1(6) . . ?
W8 O77 W6 88.9(6) . . ?
Si2 O78 W13 124.7(11) . . ?
Si2 O78 W18 121.6(10) . . ?
W13 O78 W18 94.0(7) . . ?
Si2 O78 W5 124.1(12) . . ?
W13 O78 W5 91.8(6) . . ?
W18 O78 W5 91.6(7) . . ?
W22 O79 W14 124.9(8) . . ?
W22 O79 KK3 104.7(9) . 4_565 ?
W14 O79 KK3 103.7(13) . 4_565 ?
O43 K1 O53 104.6(6) 4_565 . ?
O43 K1 K13 141.9(7) 4_565 . ?
O53 K1 K13 82.0(6) . . ?
O43 K1 O7 145.3(6) 4_565 2 ?
O53 K1 O7 93.7(6) . 2 ?
K13 K1 O7 68.9(6) . 2 ?
O43 K1 O8W 77.0(8) 4_565 . ?
O53 K1 O8W 78.6(7) . . ?
K13 K1 O8W 140.2(8) . . ?
O7 K1 O8W 78.1(7) 2 . ?
O43 K1 O20 72.7(6) 4_565 . ?
O53 K1 O20 84.9(6) . . ?
K13 K1 O20 70.6(6) . . ?
O7 K1 O20 139.3(6) 2 . ?
O8W K1 O20 140.4(7) . . ?
O43 K1 O41 102.5(5) 4_565 2 ?
O53 K1 O41 150.4(6) . 2 ?
K13 K1 O41 84.1(5) . 2 ?
O7 K1 O41 56.8(5) 2 2 ?
O8W K1 O41 96.2(7) . 2 ?
O20 K1 O41 114.7(5) . 2 ?
O43 K1 O5 67.0(5) 4_565 2 ?
O53 K1 O5 148.9(6) . 2 ?
K13 K1 O5 87.9(6) . 2 ?
O7 K1 O5 110.0(5) 2 2 ?
O8W K1 O5 125.0(7) . 2 ?
O20 K1 O5 64.0(6) . 2 ?
O41 K1 O5 55.7(5) 2 2 ?
O43 K1 W19 84.2(4) 4_565 2 ?
O53 K1 W19 166.9(4) . 2 ?
K13 K1 W19 85.1(5) . 2 ?
O7 K1 W19 83.9(4) 2 2 ?
O8W K1 W19 113.4(6) . 2 ?
O20 K1 W19 88.5(4) . 2 ?
O41 K1 W19 28.5(3) 2 2 ?
O5 K1 W19 27.1(4) 2 2 ?
O43 K1 W7 129.5(5) 4_565 2 ?
O53 K1 W7 118.2(5) . 2 ?
K13 K1 W7 73.2(4) . 2 ?
O7 K1 W7 24.5(3) 2 2 ?
O8W K1 W7 86.0(6) . 2 ?
O20 K1 W7 133.2(4) . 2 ?
O41 K1 W7 32.3(3) 2 2 ?
O5 K1 W7 86.3(4) 2 2 ?
W19 K1 W7 59.66(8) 2 2 ?
O43 K1 KK4 69.4(5) 4_565 . ?
O53 K1 KK4 122.1(6) . . ?
K13 K1 KK4 138.6(5) . . ?
O7 K1 KK4 75.8(5) 2 . ?
O8W K1 KK4 43.5(7) . . ?
O20 K1 KK4 137.8(5) . . ?
O41 K1 KK4 58.2(5) 2 . ?
O5 K1 KK4 84.3(5) 2 . ?
W19 K1 KK4 69.9(4) 2 . ?
W7 K1 KK4 65.8(3) 2 . ?
O43 K1 K6 103.1(5) 4_565 . ?
O53 K1 K6 106.8(4) . . ?
K13 K1 K6 40.9(5) . . ?
O7 K1 K6 99.4(4) 2 . ?
O8W K1 K6 174.3(6) . . ?
O20 K1 K6 43.7(4) . . ?
O41 K1 K6 78.2(3) 2 . ?
O5 K1 K6 50.9(4) 2 . ?
W19 K1 K6 61.15(13) 2 . ?
W7 K1 K6 89.64(15) 2 . ?
KK4 K1 K6 131.1(4) . . ?
O5 K2 K14 146.7(6) 2 . ?
O5 K2 O20 68.3(6) 2 . ?
K14 K2 O20 90.0(6) . . ?
O5 K2 O43 69.0(5) 2 4_565 ?
K14 K2 O43 80.4(6) . 4_565 ?
O20 K2 O43 70.9(6) . 4_565 ?
O5 K2 O61 131.1(5) 2 4_565 ?
K14 K2 O61 70.0(5) . 4_565 ?
O20 K2 O61 159.7(6) . 4_565 ?
O43 K2 O61 107.8(5) 4_565 4_565 ?
O5 K2 O25 117.2(5) 2 . ?
K14 K2 O25 62.2(5) . . ?
O20 K2 O25 55.7(5) . . ?
O43 K2 O25 111.8(5) 4_565 . ?
O61 K2 O25 109.1(5) 4_565 . ?
O5 K2 O3W 74.7(7) 2 . ?
K14 K2 O3W 137.0(7) . . ?
O20 K2 O3W 127.9(7) . . ?
O43 K2 O3W 126.8(7) 4_565 . ?
O61 K2 O3W 69.8(6) 4_565 . ?
O25 K2 O3W 119.0(7) . . ?
O5 K2 O12 101.4(5) 2 4_565 ?
K14 K2 O12 68.9(5) . 4_565 ?
O20 K2 O12 123.2(6) . 4_565 ?
O43 K2 O12 54.3(5) 4_565 4_565 ?
O61 K2 O12 53.8(5) 4_565 4_565 ?
O25 K2 O12 131.0(5) . 4_565 ?
O3W K2 O12 98.6(6) . 4_565 ?
O5 K2 O71 125.6(6) 2 . ?
K14 K2 O71 82.6(6) . . ?
O20 K2 O71 102.9(6) . . ?
O43 K2 O71 161.8(6) 4_565 . ?
O61 K2 O71 71.8(5) 4_565 . ?
O25 K2 O71 53.6(5) . . ?
O3W K2 O71 70.8(7) . . ?
O12 K2 O71 124.1(5) 4_565 . ?
O5 K2 KK2 62.1(6) 2 . ?
K14 K2 KK2 138.1(6) . . ?
O20 K2 KK2 75.0(6) . . ?
O43 K2 KK2 127.8(6) 4_565 . ?
O61 K2 KK2 117.3(6) 4_565 . ?
O25 K2 KK2 77.3(5) . . ?
O3W K2 KK2 55.4(7) . . ?
O12 K2 KK2 151.0(5) 4_565 . ?
O71 K2 KK2 63.8(6) . . ?
O5 K2 KK4 63.9(5) 2 3_565 ?
K14 K2 KK4 123.4(6) . 3_565 ?
O20 K2 KK4 129.8(6) . 3_565 ?
O43 K2 KK4 78.6(6) 4_565 3_565 ?
O61 K2 KK4 67.7(5) 4_565 3_565 ?
O25 K2 KK4 169.4(6) . 3_565 ?
O3W K2 KK4 50.5(7) . 3_565 ?
O12 K2 KK4 56.1(5) 4_565 3_565 ?
O71 K2 KK4 116.5(5) . 3_565 ?
KK2 K2 KK4 95.0(6) . 3_565 ?
O5 K2 W9 85.9(4) 2 4_565 ?
K14 K2 W9 70.6(5) . 4_565 ?
O20 K2 W9 94.9(5) . 4_565 ?
O43 K2 W9 25.7(4) 4_565 4_565 ?
O61 K2 W9 82.2(4) 4_565 4_565 ?
O25 K2 W9 122.3(4) . 4_565 ?
O3W K2 W9 118.0(6) . 4_565 ?
O12 K2 W9 28.9(3) 4_565 4_565 ?
O71 K2 W9 147.7(4) . 4_565 ?
KK2 K2 W9 148.0(5) . 4_565 ?
KK4 K2 W9 67.9(4) 3_565 4_565 ?
O26 K3 O17 126.6(7) . 4_565 ?
O26 K3 O5W 94.1(9) . . ?
O17 K3 O5W 68.5(8) 4_565 . ?
O26 K3 O1 126.8(6) . 4_565 ?
O17 K3 O1 103.4(6) 4_565 4_565 ?
O5W K3 O1 123.2(9) . 4_565 ?
O26 K3 K14 68.0(7) . . ?
O17 K3 K14 155.7(7) 4_565 . ?
O5W K3 K14 134.1(8) . . ?
O1 K3 K14 58.8(5) 4_565 . ?
O26 K3 O37 122.9(7) . 4_565 ?
O17 K3 O37 65.8(6) 4_565 4_565 ?
O5W K3 O37 132.7(8) . 4_565 ?
O1 K3 O37 59.0(6) 4_565 4_565 ?
K14 K3 O37 90.0(7) . 4_565 ?
O26 K3 O61 105.5(6) . 4_565 ?
O17 K3 O61 117.5(6) 4_565 4_565 ?
O5W K3 O61 76.7(9) . 4_565 ?
O1 K3 O61 57.2(5) 4_565 4_565 ?
K14 K3 O61 68.9(5) . 4_565 ?
O37 K3 O61 114.6(6) 4_565 4_565 ?
O26 K3 O72 56.0(6) . . ?
O17 K3 O72 88.9(6) 4_565 . ?
O5W K3 O72 120.3(9) . . ?
O1 K3 O72 115.4(6) 4_565 . ?
K14 K3 O72 85.3(6) . . ?
O37 K3 O72 70.8(6) 4_565 . ?
O61 K3 O72 153.3(5) 4_565 . ?
O26 K3 W15 128.2(5) . 4_565 ?
O17 K3 W15 103.5(5) 4_565 4_565 ?
O5W K3 W15 92.9(8) . 4_565 ?
O1 K3 W15 32.1(4) 4_565 4_565 ?
K14 K3 W15 70.7(4) . 4_565 ?
O37 K3 W15 86.3(4) 4_565 4_565 ?
O61 K3 W15 28.5(4) 4_565 4_565 ?
O72 K3 W15 146.8(5) . 4_565 ?
O26 K3 W3 133.3(6) . 4_565 ?
O17 K3 W3 81.3(5) 4_565 4_565 ?
O5W K3 W3 132.6(7) . 4_565 ?
O1 K3 W3 31.0(4) 4_565 4_565 ?
K14 K3 W3 75.5(4) . 4_565 ?
O37 K3 W3 28.2(4) 4_565 4_565 ?
O61 K3 W3 86.7(4) 4_565 4_565 ?
O72 K3 W3 93.8(4) . 4_565 ?
W15 K3 W3 58.90(11) 4_565 4_565 ?
O26 K3 W16 29.1(5) . . ?
O17 K3 W16 110.7(5) 4_565 . ?
O5W K3 W16 112.2(8) . . ?
O1 K3 W16 122.4(4) 4_565 . ?
K14 K3 W16 72.4(4) . . ?
O37 K3 W16 95.0(4) 4_565 . ?
O61 K3 W16 130.4(4) 4_565 . ?
O72 K3 W16 27.2(4) . . ?
W15 K3 W16 143.1(2) 4_565 . ?
W3 K3 W16 112.34(18) 4_565 . ?
O26 K3 K12 100.1(6) . 4_565 ?
O17 K3 K12 44.8(5) 4_565 4_565 ?
O5W K3 K12 105.0(8) . 4_565 ?
O1 K3 K12 104.2(5) 4_565 4_565 ?
K14 K3 K12 119.2(5) . 4_565 ?
O37 K3 K12 45.4(5) 4_565 4_565 ?
O61 K3 K12 154.2(5) 4_565 4_565 ?
O72 K3 K12 47.3(4) . 4_565 ?
W15 K3 K12 127.2(3) 4_565 4_565 ?
W3 K3 K12 73.2(3) 4_565 4_565 ?
W16 K3 K12 73.5(3) . 4_565 ?
O35 K4 K15 81.3(6) 2_655 . ?
O35 K4 O21 131.4(6) 2_655 2 ?
K15 K4 O21 70.1(7) . 2 ?
O35 K4 KK2 127.0(6) 2_655 . ?
K15 K4 KK2 77.2(7) . . ?
O21 K4 KK2 84.5(6) 2 . ?
O35 K4 O10 95.0(6) 2_655 2 ?
K15 K4 O10 148.6(6) . 2 ?
O21 K4 O10 90.4(6) 2 2 ?
KK2 K4 O10 126.7(6) . 2 ?
O35 K4 O34 90.0(5) 2_655 2 ?
K15 K4 O34 95.1(6) . 2 ?
O21 K4 O34 55.8(5) 2 2 ?
KK2 K4 O34 139.4(6) . 2 ?
O10 K4 O34 53.6(5) 2 2 ?
O35 K4 O44 146.3(6) 2_655 2 ?
K15 K4 O44 121.3(7) . 2 ?
O21 K4 O44 52.8(5) 2 2 ?
KK2 K4 O44 84.7(6) . 2 ?
O10 K4 O44 52.3(5) 2 2 ?
O34 K4 O44 65.2(5) 2 2 ?
O35 K4 W1 103.5(4) 2_655 2 ?
K15 K4 W1 70.2(5) . 2 ?
O21 K4 W1 30.3(4) 2 2 ?
KK2 K4 W1 113.5(5) . 2 ?
O10 K4 W1 80.5(4) 2 2 ?
O34 K4 W1 30.8(4) 2 2 ?
O44 K4 W1 67.2(4) 2 2 ?
O35 K4 K6 139.7(5) 2_655 . ?
K15 K4 K6 120.7(5) . . ?
O21 K4 K6 88.9(4) 2 . ?
KK2 K4 K6 45.1(5) . . ?
O10 K4 K6 81.8(4) 2 . ?
O34 K4 K6 118.0(4) 2 . ?
O44 K4 K6 53.2(4) 2 . ?
W1 K4 K6 115.4(2) 2 . ?
O35 K4 W21 81.7(4) 2_655 2 ?
K15 K4 W21 120.3(5) . 2 ?
O21 K4 W21 80.2(4) 2 2 ?
KK2 K4 W21 150.1(5) . 2 ?
O10 K4 W21 29.1(4) 2 2 ?
O34 K4 W21 28.6(4) 2 2 ?
O44 K4 W21 65.6(4) 2 2 ?
W1 K4 W21 59.21(11) 2 2 ?
K6 K4 W21 108.7(2) . 2 ?
O35 K4 W19 155.1(5) 2_655 2 ?
K15 K4 W19 93.0(5) . 2 ?
O21 K4 W19 27.6(4) 2 2 ?
KK2 K4 W19 74.3(5) . 2 ?
O10 K4 W19 77.2(4) 2 2 ?
O34 K4 W19 66.2(4) 2 2 ?
O44 K4 W19 28.4(3) 2 2 ?
W1 K4 W19 52.21(10) 2 2 ?
K6 K4 W19 63.32(16) . 2 ?
W21 K4 W19 80.34(14) 2 2 ?
O35 K4 W17 21.9(4) 2_655 2_655 ?
K15 K4 W17 67.8(5) . 2_655 ?
O21 K4 W17 132.7(4) 2 2_655 ?
KK2 K4 W17 105.8(5) . 2_655 ?
O10 K4 W17 115.7(4) 2 2_655 ?
O34 K4 W17 107.8(4) 2 2_655 ?
O44 K4 W17 168.0(4) 2 2_655 ?
W1 K4 W17 112.33(17) 2 2_655 ?
K6 K4 W17 131.3(2) . 2_655 ?
W21 K4 W17 103.45(16) 2 2_655 ?
W19 K4 W17 159.8(2) 2 2_655 ?
O3W K5 O61 74.7(8) . 4_565 ?
O3W K5 O5W 150.0(10) . . ?
O61 K5 O5W 79.9(8) 4_565 . ?
O3W K5 O71 80.3(7) . . ?
O61 K5 O71 80.7(6) 4_565 . ?
O5W K5 O71 80.3(8) . . ?
O3W K5 O7W 120.1(9) . . ?
O61 K5 O7W 72.6(7) 4_565 . ?
O5W K5 O7W 65.1(10) . . ?
O71 K5 O7W 139.0(8) . . ?
O3W K5 O64 98.9(8) . 2_655 ?
O61 K5 O64 146.4(6) 4_565 2_655 ?
O5W K5 O64 111.1(8) . 2_655 ?
O71 K5 O64 131.5(6) . 2_655 ?
O7W K5 O64 83.3(7) . 2_655 ?
O3W K5 O2W 124.1(8) . . ?
O61 K5 O2W 128.0(6) 4_565 . ?
O5W K5 O2W 62.4(9) . . ?
O71 K5 O2W 59.7(7) . . ?
O7W K5 O2W 115.7(9) . . ?
O64 K5 O2W 83.4(7) 2_655 . ?
O3W K5 W20 92.8(7) . 2_655 ?
O61 K5 W20 163.7(4) 4_565 2_655 ?
O5W K5 W20 114.8(7) . 2_655 ?
O71 K5 W20 107.8(5) . 2_655 ?
O7W K5 W20 106.2(6) . 2_655 ?
O64 K5 W20 23.8(4) 2_655 2_655 ?
O2W K5 W20 67.7(5) . 2_655 ?
O3W K5 K2 45.3(7) . . ?
O61 K5 K2 44.2(4) 4_565 . ?
O5W K5 K2 104.9(7) . . ?
O71 K5 K2 51.3(4) . . ?
O7W K5 K2 116.0(6) . . ?
O64 K5 K2 143.9(5) 2_655 . ?
O2W K5 K2 111.0(6) . . ?
W20 K5 K2 131.1(2) 2_655 . ?
O3W K5 K3 109.3(7) . . ?
O61 K5 K3 44.3(4) 4_565 . ?
O5W K5 K3 40.9(7) . . ?
O71 K5 K3 61.3(4) . . ?
O7W K5 K3 78.0(6) . . ?
O64 K5 K3 151.3(5) 2_655 . ?
O2W K5 K3 85.4(5) . . ?
W20 K5 K3 151.9(2) 2_655 . ?
K2 K5 K3 64.78(16) . . ?
O3W K5 K15 35.6(8) . . ?
O61 K5 K15 109.8(5) 4_565 . ?
O5W K5 K15 166.3(8) . . ?
O71 K5 K15 91.4(6) . . ?
O7W K5 K15 126.4(8) . . ?
O64 K5 K15 66.5(5) 2_655 . ?
O2W K5 K15 104.0(6) . . ?
W20 K5 K15 57.3(3) 2_655 . ?
K2 K5 K15 77.7(3) . . ?
K3 K5 K15 142.1(4) . . ?
O3W K5 KK2 36.5(6) . . ?
O61 K5 KK2 87.8(5) 4_565 . ?
O5W K5 KK2 128.2(7) . . ?
O71 K5 KK2 48.0(5) . . ?
O7W K5 KK2 154.6(7) . . ?
O64 K5 KK2 106.7(5) 2_655 . ?
O2W K5 KK2 89.0(6) . . ?
W20 K5 KK2 88.1(3) 2_655 . ?
K2 K5 KK2 43.9(3) . . ?
K3 K5 KK2 99.4(3) . . ?
K15 K5 KK2 45.3(4) . . ?
KK2 K6 K13 145.5(7) . . ?
KK2 K6 O6W 138.6(8) . . ?
K13 K6 O6W 68.0(8) . . ?
KK2 K6 O20 84.6(7) . . ?
K13 K6 O20 70.4(6) . . ?
O6W K6 O20 92.4(9) . . ?
KK2 K6 O66 127.2(7) . 2 ?
K13 K6 O66 67.5(6) . 2 ?
O6W K6 O66 81.2(8) . 2 ?
O20 K6 O66 136.7(6) . 2 ?
KK2 K6 O16 84.1(6) . . ?
K13 K6 O16 100.0(5) . . ?
O6W K6 O16 61.1(8) . . ?
O20 K6 O16 55.7(5) . . ?
O66 K6 O16 142.0(5) 2 . ?
KK2 K6 O44 86.0(7) . 2 ?
K13 K6 O44 80.1(6) . 2 ?
O6W K6 O44 133.3(8) . 2 ?
O20 K6 O44 108.4(6) . 2 ?
O66 K6 O44 54.8(5) 2 2 ?
O16 K6 O44 162.0(5) . 2 ?
KK2 K6 O74 68.8(6) . . ?
K13 K6 O74 139.5(6) . . ?
O6W K6 O74 72.1(7) . . ?
O20 K6 O74 104.7(6) . . ?
O66 K6 O74 113.7(5) 2 . ?
O16 K6 O74 52.6(5) . . ?
O44 K6 O74 135.8(6) 2 . ?
KK2 K6 O5 63.3(6) . 2 ?
K13 K6 O5 83.5(5) . 2 ?
O6W K6 O5 146.8(9) . 2 ?
O20 K6 O5 61.0(5) . 2 ?
O66 K6 O5 104.0(5) 2 2 ?
O16 K6 O5 110.2(5) . 2 ?
O44 K6 O5 51.8(5) 2 2 ?
O74 K6 O5 130.7(5) . 2 ?
KK2 K6 W2 88.6(6) . . ?
K13 K6 W2 79.3(4) . . ?
O6W K6 W2 73.0(8) . . ?
O20 K6 W2 25.8(4) . . ?
O66 K6 W2 143.7(4) 2 . ?
O16 K6 W2 30.7(3) . . ?
O44 K6 W2 134.3(4) 2 . ?
O74 K6 W2 82.4(4) . . ?
O5 K6 W2 85.5(4) 2 . ?
KK2 K6 K4 49.6(6) . . ?
K13 K6 K4 130.2(5) . . ?
O6W K6 K4 140.5(9) . . ?
O20 K6 K4 125.6(5) . . ?
O66 K6 K4 77.6(4) 2 . ?
O16 K6 K4 128.8(4) . . ?
O44 K6 K4 50.4(4) 2 . ?
O74 K6 K4 86.5(4) . . ?
O5 K6 K4 71.5(4) 2 . ?
W2 K6 K4 137.8(2) . . ?
KK2 K6 W11 109.8(6) . 2 ?
K13 K6 W11 70.4(4) . 2 ?
O6W K6 W11 105.0(7) . 2 ?
O20 K6 W11 126.6(5) . 2 ?
O66 K6 W11 25.1(3) 2 2 ?
O16 K6 W11 165.8(4) . 2 ?
O44 K6 W11 29.7(3) 2 2 ?
O74 K6 W11 128.7(4) . 2 ?
O5 K6 W11 79.8(3) 2 2 ?
W2 K6 W11 147.5(2) . 2 ?
K4 K6 W11 63.26(15) . 2 ?
O46 K7 O54 135.2(7) 4_566 3_566 ?
O46 K7 O42 108.9(5) 4_566 4_566 ?
O54 K7 O42 81.6(6) 3_566 4_566 ?
O46 K7 O60 61.6(5) 4_566 4_566 ?
O54 K7 O60 96.5(6) 3_566 4_566 ?
O42 K7 O60 54.8(5) 4_566 4_566 ?
O46 K7 O23 106.2(6) 4_566 4_566 ?
O54 K7 O23 113.4(7) 3_566 4_566 ?
O42 K7 O23 51.6(5) 4_566 4_566 ?
O60 K7 O23 91.5(6) 4_566 4_566 ?
O46 K7 O55 58.8(5) 4_566 4_566 ?
O54 K7 O55 142.1(6) 3_566 4_566 ?
O42 K7 O55 61.5(5) 4_566 4_566 ?
O60 K7 O55 56.2(5) 4_566 4_566 ?
O23 K7 O55 50.2(6) 4_566 4_566 ?
O46 K7 W7 87.8(4) 4_566 4_566 ?
O54 K7 W7 81.2(4) 3_566 4_566 ?
O42 K7 W7 30.2(3) 4_566 4_566 ?
O60 K7 W7 27.0(3) 4_566 4_566 ?
O23 K7 W7 77.5(4) 4_566 4_566 ?
O55 K7 W7 62.8(3) 4_566 4_566 ?
O46 K7 W10 23.8(4) 4_566 4_566 ?
O54 K7 W10 126.6(6) 3_566 4_566 ?
O42 K7 W10 132.6(4) 4_566 4_566 ?
O60 K7 W10 82.3(4) 4_566 4_566 ?
O23 K7 W10 119.9(4) 4_566 4_566 ?
O55 K7 W10 79.2(4) 4_566 4_566 ?
W7 K7 W10 109.2(2) 4_566 4_566 ?
O46 K7 W11 121.2(4) 4_566 4_566 ?
O54 K7 W11 88.6(5) 3_566 4_566 ?
O42 K7 W11 27.6(3) 4_566 4_566 ?
O60 K7 W11 79.9(4) 4_566 4_566 ?
O23 K7 W11 28.7(3) 4_566 4_566 ?
O55 K7 W11 63.0(4) 4_566 4_566 ?
W7 K7 W11 57.61(12) 4_566 4_566 ?
W10 K7 W11 142.0(2) 4_566 4_566 ?
O46 K7 W12 78.0(4) 4_566 4_566 ?
O54 K7 W12 139.3(6) 3_566 4_566 ?
O42 K7 W12 62.5(3) 4_566 4_566 ?
O60 K7 W12 78.7(4) 4_566 4_566 ?
O23 K7 W12 28.2(4) 4_566 4_566 ?
O55 K7 W12 25.3(3) 4_566 4_566 ?
W7 K7 W12 76.97(15) 4_566 4_566 ?
W10 K7 W12 93.09(16) 4_566 4_566 ?
W11 K7 W12 50.66(10) 4_566 4_566 ?
O46 K7 Er1 32.8(4) 4_566 4_566 ?
O54 K7 Er1 131.5(5) 3_566 4_566 ?
O42 K7 Er1 76.1(3) 4_566 4_566 ?
O60 K7 Er1 36.2(3) 4_566 4_566 ?
O23 K7 Er1 84.9(4) 4_566 4_566 ?
O55 K7 Er1 35.1(4) 4_566 4_566 ?
W7 K7 Er1 58.47(12) 4_566 4_566 ?
W10 K7 Er1 56.58(11) 4_566 4_566 ?
W11 K7 Er1 90.78(16) 4_566 4_566 ?
W12 K7 Er1 60.07(11) 4_566 4_566 ?
O46 K7 K10 80.0(4) 4_566 . ?
O54 K7 K10 59.2(5) 3_566 . ?
O42 K7 K10 77.9(4) 4_566 . ?
O60 K7 K10 46.0(4) 4_566 . ?
O23 K7 K10 128.9(4) 4_566 . ?
O55 K7 K10 102.0(4) 4_566 . ?
W7 K7 K10 51.66(15) 4_566 . ?
W10 K7 K10 86.1(2) 4_566 . ?
W11 K7 K10 104.4(2) 4_566 . ?
W12 K7 K10 124.4(2) 4_566 . ?
Er1 K7 K10 74.20(19) 4_566 . ?
O51 K8 KK3 167.6(7) . . ?
O51 K8 O72 114.0(6) . 4_566 ?
KK3 K8 O72 76.3(6) . 4_566 ?
O51 K8 O49 96.4(6) . 4_566 ?
KK3 K8 O49 72.9(6) . 4_566 ?
O72 K8 O49 109.5(6) 4_566 4_566 ?
O51 K8 O58 111.1(6) . 4_566 ?
KK3 K8 O58 68.1(6) . 4_566 ?
O72 K8 O58 55.8(5) 4_566 4_566 ?
O49 K8 O58 54.1(5) 4_566 4_566 ?
O51 K8 O37 54.4(6) . . ?
KK3 K8 O37 138.1(7) . . ?
O72 K8 O37 69.4(6) 4_566 . ?
O49 K8 O37 141.3(6) 4_566 . ?
O58 K8 O37 108.8(6) 4_566 . ?
O51 K8 W16 117.9(5) . 4_566 ?
KK3 K8 W16 68.0(5) . 4_566 ?
O72 K8 W16 26.5(4) 4_566 4_566 ?
O49 K8 W16 83.1(4) 4_566 4_566 ?
O58 K8 W16 29.5(3) 4_566 4_566 ?
O37 K8 W16 89.4(4) . 4_566 ?
O51 K8 K14 57.4(5) . 4_566 ?
KK3 K8 K14 122.9(6) . 4_566 ?
O72 K8 K14 73.5(6) 4_566 4_566 ?
O49 K8 K14 73.3(5) 4_566 4_566 ?
O58 K8 K14 54.8(5) 4_566 4_566 ?
O37 K8 K14 69.5(5) . 4_566 ?
W16 K8 K14 63.4(4) 4_566 4_566 ?
O51 K8 W10 105.8(5) . 4_566 ?
KK3 K8 W10 66.8(5) . 4_566 ?
O72 K8 W10 86.4(4) 4_566 4_566 ?
O49 K8 W10 23.2(4) 4_566 4_566 ?
O58 K8 W10 31.0(3) 4_566 4_566 ?
O37 K8 W10 132.0(4) . 4_566 ?
W16 K8 W10 59.88(13) 4_566 4_566 ?
K14 K8 W10 64.0(3) 4_566 4_566 ?
O51 K8 W3 29.0(4) . . ?
KK3 K8 W3 163.4(6) . . ?
O72 K8 W3 91.2(4) 4_566 . ?
O49 K8 W3 122.4(5) 4_566 . ?
O58 K8 W3 114.1(4) 4_566 . ?
O37 K8 W3 25.5(4) . . ?
W16 K8 W3 105.3(2) 4_566 . ?
K14 K8 W3 62.1(3) 4_566 . ?
W10 K8 W3 124.3(2) 4_566 . ?
O51 K8 W6 21.2(4) . . ?
KK3 K8 W6 146.4(6) . . ?
O72 K8 W6 131.3(5) 4_566 . ?
O49 K8 W6 78.7(4) 4_566 . ?
O58 K8 W6 108.8(4) 4_566 . ?
O37 K8 W6 75.5(4) . . ?
W16 K8 W6 126.3(2) 4_566 . ?
K14 K8 W6 63.1(4) 4_566 . ?
W10 K8 W6 93.22(19) 4_566 . ?
W3 K8 W6 50.00(10) . . ?
O51 K8 K12 96.0(5) . . ?
KK3 K8 K12 96.4(6) . . ?
O72 K8 K12 44.2(5) 4_566 . ?
O49 K8 K12 153.7(6) 4_566 . ?
O58 K8 K12 99.8(5) 4_566 . ?
O37 K8 K12 41.8(5) . . ?
W16 K8 K12 70.7(3) 4_566 . ?
K14 K8 K12 94.3(4) 4_566 . ?
W10 K8 K12 130.5(4) 4_566 . ?
W3 K8 K12 67.0(3) . . ?
W6 K8 K12 116.8(3) . . ?
O2W K9 O56 154.3(8) 3_666 3_566 ?
O2W K9 O35 125.6(8) 3_666 3_666 ?
O56 K9 O35 77.7(6) 3_566 3_666 ?
O2W K9 O65 74.8(7) 3_666 4_566 ?
O56 K9 O65 79.7(6) 3_566 4_566 ?
O35 K9 O65 142.5(7) 3_666 4_566 ?
O2W K9 O39 68.8(7) 3_666 3_666 ?
O56 K9 O39 132.0(6) 3_566 3_666 ?
O35 K9 O39 56.9(5) 3_666 3_666 ?
O65 K9 O39 127.1(6) 4_566 3_666 ?
O2W K9 W17 99.3(6) 3_666 3_666 ?
O56 K9 W17 103.5(5) 3_566 3_666 ?
O35 K9 W17 26.3(4) 3_666 3_666 ?
O65 K9 W17 145.3(5) 4_566 3_666 ?
O39 K9 W17 30.8(3) 3_666 3_666 ?
O2W K9 K10 109.6(6) 3_666 . ?
O56 K9 K10 46.4(5) 3_566 . ?
O35 K9 K10 124.1(5) 3_666 . ?
O65 K9 K10 43.1(4) 4_566 . ?
O39 K9 K10 167.4(5) 3_666 . ?
W17 K9 K10 149.7(3) 3_666 . ?
O2W K9 K4 150.2(6) 3_666 4_576 ?
O56 K9 K4 54.8(4) 3_566 4_576 ?
O35 K9 K4 25.5(4) 3_666 4_576 ?
O65 K9 K4 131.4(5) 4_566 4_576 ?
O39 K9 K4 82.2(4) 3_666 4_576 ?
W17 K9 K4 51.45(13) 3_666 4_576 ?
K10 K9 K4 100.2(2) . 4_576 ?
O7 K10 O65 136.7(7) 4_566 4_566 ?
O7 K10 O56 138.9(6) 4_566 3_566 ?
O65 K10 O56 80.3(6) 4_566 3_566 ?
O7 K10 O69 86.7(6) 4_566 3_566 ?
O65 K10 O69 134.4(6) 4_566 3_566 ?
O56 K10 O69 54.2(5) 3_566 3_566 ?
O7 K10 O60 51.9(5) 4_566 4_566 ?
O65 K10 O60 85.0(6) 4_566 4_566 ?
O56 K10 O60 150.0(6) 3_566 4_566 ?
O69 K10 O60 133.7(6) 3_566 4_566 ?
O7 K10 W21 112.3(5) 4_566 3_566 ?
O65 K10 W21 104.9(5) 4_566 3_566 ?
O56 K10 W21 26.6(3) 3_566 3_566 ?
O69 K10 W21 30.4(3) 3_566 3_566 ?
O60 K10 W21 142.9(5) 4_566 3_566 ?
O7 K10 W7 25.0(4) 4_566 4_566 ?
O65 K10 W7 111.9(6) 4_566 4_566 ?
O56 K10 W7 159.0(5) 3_566 4_566 ?
O69 K10 W7 111.4(4) 3_566 4_566 ?
O60 K10 W7 28.1(3) 4_566 4_566 ?
W21 K10 W7 134.1(3) 3_566 4_566 ?
O7 K10 K9 171.7(6) 4_566 . ?
O65 K10 K9 46.8(5) 4_566 . ?
O56 K10 K9 43.4(4) 3_566 . ?
O69 K10 K9 92.5(4) 3_566 . ?
O60 K10 K9 131.5(4) 4_566 . ?
W21 K10 K9 69.6(2) 3_566 . ?
W7 K10 K9 155.7(3) 4_566 . ?
O7 K10 W14 120.3(5) 4_566 4_566 ?
O65 K10 W14 16.4(5) 4_566 4_566 ?
O56 K10 W14 95.3(4) 3_566 4_566 ?
O69 K10 W14 148.7(4) 3_566 4_566 ?
O60 K10 W14 68.6(4) 4_566 4_566 ?
W21 K10 W14 118.3(2) 3_566 4_566 ?
W7 K10 W14 95.6(2) 4_566 4_566 ?
K9 K10 W14 63.06(19) . 4_566 ?
O7 K10 K7 62.1(4) 4_566 . ?
O65 K10 K7 89.1(5) 4_566 . ?
O56 K10 K7 112.8(5) 3_566 . ?
O69 K10 K7 106.0(5) 3_566 . ?
O60 K10 K7 40.7(3) 4_566 . ?
W21 K10 K7 102.9(3) 3_566 . ?
W7 K10 K7 52.87(18) 4_566 . ?
K9 K10 K7 125.9(3) . . ?
W14 K10 K7 77.3(2) 4_566 . ?
O7 K10 K1 26.0(4) 4_566 3_566 ?
O65 K10 K1 160.6(6) 4_566 3_566 ?
O56 K10 K1 119.1(4) 3_566 3_566 ?
O69 K10 K1 65.0(4) 3_566 3_566 ?
O60 K10 K1 77.6(4) 4_566 3_566 ?
W21 K10 K1 94.2(2) 3_566 3_566 ?
W7 K10 K1 49.83(12) 4_566 3_566 ?
K9 K10 K1 148.3(3) . 3_566 ?
W14 K10 K1 145.0(2) 4_566 3_566 ?
K7 K10 K1 83.4(2) . 3_566 ?
O30 K11 O63 73.0(7) 3_666 3_566 ?
O30 K11 K15 55.5(6) 3_666 4_576 ?
O63 K11 K15 41.3(5) 3_566 4_576 ?
O17 K12 O37 65.5(7) . . ?
O17 K12 O72 91.9(7) . 4_566 ?
O37 K12 O72 74.9(7) . 4_566 ?
O17 K12 O27 54.5(6) . . ?
O37 K12 O27 83.4(7) . . ?
O72 K12 O27 145.7(8) 4_566 . ?
O17 K12 W18 24.5(4) . . ?
O37 K12 W18 73.4(6) . . ?
O72 K12 W18 116.4(6) 4_566 . ?
O27 K12 W18 30.1(3) . . ?
O17 K12 K3 43.1(5) . 4_566 ?
O37 K12 K3 46.6(5) . 4_566 ?
O72 K12 K3 52.1(5) 4_566 4_566 ?
O27 K12 K3 93.7(5) . 4_566 ?
W18 K12 K3 66.0(3) . 4_566 ?
O17 K12 KK1 137.7(8) . . ?
O37 K12 KK1 113.8(7) . . ?
O72 K12 KK1 51.3(6) 4_566 . ?
O27 K12 KK1 161.4(6) . . ?
W18 K12 KK1 158.4(7) . . ?
K3 K12 KK1 103.3(5) 4_566 . ?
O17 K12 K8 105.6(6) . . ?
O37 K12 K8 50.2(5) . . ?
O72 K12 K8 43.1(5) 4_566 . ?
O27 K12 K8 131.9(6) . . ?
W18 K12 K8 121.8(4) . . ?
K3 K12 K8 65.3(3) 4_566 . ?
KK1 K12 K8 63.9(4) . . ?
K1 K13 K6 98.3(6) . . ?
K1 K13 O4 95.3(7) . . ?
K6 K13 O4 141.4(8) . . ?
K1 K13 O54 121.0(9) . . ?
K6 K13 O54 137.4(8) . . ?
O4 K13 O54 56.3(6) . . ?
K1 K13 O6W 136.0(10) . . ?
K6 K13 O6W 56.1(6) . . ?
O4 K13 O6W 89.7(8) . . ?
O54 K13 O6W 97.9(9) . . ?
K1 K13 O7 56.2(5) . 2 ?
K6 K13 O7 131.7(8) . 2 ?
O4 K13 O7 85.4(8) . 2 ?
O54 K13 O7 69.7(7) . 2 ?
O6W K13 O7 167.4(10) . 2 ?
K1 K13 O66 128.0(8) . 2 ?
K6 K13 O66 59.1(6) . 2 ?
O4 K13 O66 132.7(8) . 2 ?
O54 K13 O66 82.4(7) . 2 ?
O6W K13 O66 72.9(8) . 2 ?
O7 K13 O66 102.2(7) 2 2 ?
K1 K13 O20 56.4(5) . . ?
K6 K13 O20 56.6(6) . . ?
O4 K13 O20 104.3(8) . . ?
O54 K13 O20 160.5(9) . . ?
O6W K13 O20 80.0(9) . . ?
O7 K13 O20 112.4(7) 2 . ?
O66 K13 O20 114.9(9) 2 . ?
K1 K13 O42 89.8(6) . 2 ?
K6 K13 O42 93.6(7) . 2 ?
O4 K13 O42 122.5(8) . 2 ?
O54 K13 O42 72.4(6) . 2 ?
O6W K13 O42 123.6(9) . 2 ?
O7 K13 O42 51.6(5) 2 2 ?
O66 K13 O42 50.9(5) 2 2 ?
O20 K13 O42 125.0(7) . 2 ?
K1 K13 W8 120.1(7) . . ?
K6 K13 W8 139.0(6) . . ?
O4 K13 W8 31.8(4) . . ?
O54 K13 W8 27.7(4) . . ?
O6W K13 W8 84.6(6) . . ?
O7 K13 W8 85.1(6) 2 . ?
O66 K13 W8 101.5(6) 2 . ?
O20 K13 W8 133.6(7) . . ?
O42 K13 W8 100.0(6) 2 . ?
K1 K13 W11 105.0(6) . 2 ?
K6 K13 W11 67.8(5) . 2 ?
O4 K13 W11 141.6(7) . 2 ?
O54 K13 W11 85.3(5) . 2 ?
O6W K13 W11 97.3(8) . 2 ?
O7 K13 W11 79.7(5) 2 2 ?
O66 K13 W11 25.4(4) 2 2 ?
O20 K13 W11 114.1(7) . 2 ?
O42 K13 W11 28.5(3) 2 2 ?
W8 K13 W11 111.1(5) . 2 ?
K1 K13 W7 65.7(4) . 2 ?
K6 K13 W7 111.4(6) . 2 ?
O4 K13 W7 107.1(7) . 2 ?
O54 K13 W7 75.0(6) . 2 ?
O6W K13 W7 152.3(9) . 2 ?
O7 K13 W7 24.2(3) 2 2 ?
O66 K13 W7 79.6(5) 2 2 ?
O20 K13 W7 115.4(6) . 2 ?
O42 K13 W7 28.7(3) 2 2 ?
W8 K13 W7 98.1(5) . 2 ?
W11 K13 W7 55.8(3) 2 2 ?
O1 K14 K2 101.5(7) 4_565 . ?
O1 K14 K3 60.3(5) 4_565 . ?
K2 K14 K3 104.2(7) . . ?
O1 K14 O11 155.0(10) 4_565 . ?
K2 K14 O11 88.1(7) . . ?
K3 K14 O11 139.9(10) . . ?
O1 K14 O25 151.1(10) 4_565 . ?
K2 K14 O25 60.4(6) . . ?
K3 K14 O25 100.3(8) . . ?
O11 K14 O25 52.8(6) . . ?
O1 K14 O9 63.7(6) 4_565 4_565 ?
K2 K14 O9 94.6(7) . 4_565 ?
K3 K14 O9 123.2(7) . 4_565 ?
O11 K14 O9 92.8(8) . 4_565 ?
O25 K14 O9 134.8(9) . 4_565 ?
O1 K14 O26 112.5(9) 4_565 . ?
K2 K14 O26 95.6(8) . . ?
K3 K14 O26 52.2(6) . . ?
O11 K14 O26 89.2(8) . . ?
O25 K14 O26 53.1(6) . . ?
O9 K14 O26 169.7(10) 4_565 . ?
O1 K14 O58 131.5(9) 4_565 . ?
K2 K14 O58 123.9(8) . . ?
K3 K14 O58 90.3(7) . . ?
O11 K14 O58 52.7(6) . . ?
O25 K14 O58 63.8(7) . . ?
O9 K14 O58 121.9(8) 4_565 . ?
O26 K14 O58 52.5(6) . . ?
O1 K14 O61 53.5(6) 4_565 4_565 ?
K2 K14 O61 56.2(5) . 4_565 ?
K3 K14 O61 56.9(5) . 4_565 ?
O11 K14 O61 143.7(9) . 4_565 ?
O25 K14 O61 98.5(8) . 4_565 ?
O9 K14 O61 95.9(7) 4_565 4_565 ?
O26 K14 O61 88.4(7) . 4_565 ?
O58 K14 O61 140.7(9) . 4_565 ?
O1 K14 O51 51.5(6) 4_565 4_565 ?
K2 K14 O51 140.2(8) . 4_565 ?
K3 K14 O51 87.4(6) . 4_565 ?
O11 K14 O51 107.4(8) . 4_565 ?
O25 K14 O51 155.6(9) . 4_565 ?
O9 K14 O51 49.4(6) 4_565 4_565 ?
O26 K14 O51 120.4(9) . 4_565 ?
O58 K14 O51 93.3(7) . 4_565 ?
O61 K14 O51 104.9(7) 4_565 4_565 ?
O1 K14 O12 50.2(6) 4_565 4_565 ?
K2 K14 O12 59.0(5) . 4_565 ?
K3 K14 O12 97.0(6) . 4_565 ?
O11 K14 O12 121.4(9) . 4_565 ?
O25 K14 O12 119.3(8) . 4_565 ?
O9 K14 O12 49.7(5) 4_565 4_565 ?
O26 K14 O12 136.3(8) . 4_565 ?
O58 K14 O12 171.2(9) . 4_565 ?
O61 K14 O12 48.2(5) 4_565 4_565 ?
O51 K14 O12 82.1(6) 4_565 4_565 ?
O1 K14 W15 29.4(4) 4_565 4_565 ?
K2 K14 W15 72.7(4) . 4_565 ?
K3 K14 W15 63.7(4) . 4_565 ?
O11 K14 W15 154.2(9) . 4_565 ?
O25 K14 W15 124.9(7) . 4_565 ?
O9 K14 W15 72.4(5) 4_565 4_565 ?
O26 K14 W15 109.2(7) . 4_565 ?
O58 K14 W15 153.0(8) . 4_565 ?
O61 K14 W15 27.2(3) 4_565 4_565 ?
O51 K14 W15 79.3(5) 4_565 4_565 ?
O12 K14 W15 33.4(3) 4_565 4_565 ?
K4 K15 O3W 98.4(10) . . ?
K4 K15 O63 85.5(7) . 2 ?
O3W K15 O63 108.5(10) . 2 ?
K4 K15 O67 137.7(10) . 2_655 ?
O3W K15 O67 110.4(11) . 2_655 ?
O63 K15 O67 112.3(10) 2 2_655 ?
K4 K15 O18 77.5(8) . 2_655 ?
O3W K15 O18 115.2(10) . 2_655 ?
O63 K15 O18 134.9(10) 2 2_655 ?
O67 K15 O18 62.5(8) 2_655 2_655 ?
K4 K15 O32 112.4(9) . 2_655 ?
O3W K15 O32 79.5(9) . 2_655 ?
O63 K15 O32 159.6(11) 2 2_655 ?
O67 K15 O32 47.9(7) 2_655 2_655 ?
O18 K15 O32 46.9(7) 2_655 2_655 ?
K4 K15 O21 55.3(6) . 2 ?
O3W K15 O21 70.2(9) . 2 ?
O63 K15 O21 54.7(6) 2 2 ?
O67 K15 O21 164.3(11) 2_655 2 ?
O18 K15 O21 132.3(10) 2_655 2 ?
O32 K15 O21 143.6(10) 2_655 2 ?
K4 K15 KK2 53.1(6) . . ?
O3W K15 KK2 53.4(8) . . ?
O63 K15 KK2 123.1(9) 2 . ?
O67 K15 KK2 124.6(9) 2_655 . ?
O18 K15 KK2 77.8(8) 2_655 . ?
O32 K15 KK2 76.9(7) 2_655 . ?
O21 K15 KK2 69.1(7) 2 . ?
K4 K15 W1 66.7(5) . 2 ?
O3W K15 W1 94.2(9) . 2 ?
O63 K15 W1 25.0(4) 2 2 ?
O67 K15 W1 137.3(9) 2_655 2 ?
O18 K15 W1 136.6(9) 2_655 2 ?
O32 K15 W1 173.5(9) 2_655 2 ?
O21 K15 W1 30.3(4) 2 2 ?
KK2 K15 W1 98.1(7) . 2 ?
K4 K15 W17 70.5(5) . 2_655 ?
O3W K15 W17 142.8(9) . 2_655 ?
O63 K15 W17 105.9(7) 2 2_655 ?
O67 K15 W17 67.7(6) 2_655 2_655 ?
O18 K15 W17 29.0(4) 2_655 2_655 ?
O32 K15 W17 73.0(6) 2_655 2_655 ?
O21 K15 W17 121.9(8) 2 2_655 ?
KK2 K15 W17 95.6(7) . 2_655 ?
W1 K15 W17 111.9(5) 2 2_655 ?
K4 K15 W5 124.1(7) . 2_655 ?
O3W K15 W5 135.7(10) . 2_655 ?
O63 K15 W5 88.5(7) 2 2_655 ?
O67 K15 W5 28.4(5) 2_655 2_655 ?
O18 K15 W5 68.4(6) 2_655 2_655 ?
O32 K15 W5 73.6(7) 2_655 2_655 ?
O21 K15 W5 142.8(7) 2 2_655 ?
KK2 K15 W5 145.0(8) . 2_655 ?
W1 K15 W5 112.5(6) 2 2_655 ?
W17 K15 W5 58.0(3) 2_655 2_655 ?
K4 K15 W22 88.1(6) . 2_655 ?
O3W K15 W22 91.0(8) . 2_655 ?
O63 K15 W22 160.1(9) 2 2_655 ?
O67 K15 W22 61.9(6) 2_655 2_655 ?
O18 K15 W22 25.4(4) 2_655 2_655 ?
O32 K15 W22 25.8(4) 2_655 2_655 ?
O21 K15 W22 133.5(8) 2 2_655 ?
KK2 K15 W22 65.7(5) . 2_655 ?
W1 K15 W22 154.7(7) 2 2_655 ?
W17 K15 W22 54.3(3) 2_655 2_655 ?
W5 K15 W22 79.6(4) 2_655 2_655 ?
O70 KK1 KK3 118.2(10) 3_666 . ?
O70 KK1 O48 137.1(10) 3_666 4_566 ?
KK3 KK1 O48 63.5(8) . 4_566 ?
O70 KK1 O74 53.8(7) 3_666 3_666 ?
KK3 KK1 O74 154.7(10) . 3_666 ?
O48 KK1 O74 104.7(9) 4_566 3_666 ?
O70 KK1 O73 86.1(8) 3_666 4_566 ?
KK3 KK1 O73 98.7(9) . 4_566 ?
O48 KK1 O73 53.3(7) 4_566 4_566 ?
O74 KK1 O73 58.9(7) 3_666 4_566 ?
O70 KK1 O72 167.2(10) 3_666 4_566 ?
KK3 KK1 O72 69.4(7) . 4_566 ?
O48 KK1 O72 54.8(6) 4_566 4_566 ?
O74 KK1 O72 124.0(9) 3_666 4_566 ?
O73 KK1 O72 103.5(8) 4_566 4_566 ?
O70 KK1 W13 27.9(5) 3_666 3_666 ?
KK3 KK1 W13 138.1(8) . 3_666 ?
O48 KK1 W13 119.8(8) 4_566 3_666 ?
O74 KK1 W13 26.5(4) 3_666 3_666 ?
O73 KK1 W13 66.8(6) 4_566 3_666 ?
O72 KK1 W13 150.3(8) 4_566 3_666 ?
O70 KK1 W16 164.9(10) 3_666 4_566 ?
KK3 KK1 W16 65.0(6) . 4_566 ?
O48 KK1 W16 28.8(4) 4_566 4_566 ?
O74 KK1 W16 116.4(8) 3_666 4_566 ?
O73 KK1 W16 78.8(6) 4_566 4_566 ?
O72 KK1 W16 26.0(4) 4_566 4_566 ?
W13 KK1 W16 139.9(7) 3_666 4_566 ?
O70 KK1 W22 109.4(8) 3_666 4_566 ?
KK3 KK1 W22 77.8(7) . 4_566 ?
O48 KK1 W22 28.1(5) 4_566 4_566 ?
O74 KK1 W22 82.9(6) 3_666 4_566 ?
O73 KK1 W22 25.9(4) 4_566 4_566 ?
O72 KK1 W22 81.8(6) 4_566 4_566 ?
W13 KK1 W22 92.6(5) 3_666 4_566 ?
W16 KK1 W22 55.9(3) 4_566 4_566 ?
O70 KK1 K12 122.8(8) 3_666 . ?
KK3 KK1 K12 96.2(8) . . ?
O48 KK1 K12 98.2(7) 4_566 . ?
O74 KK1 K12 108.0(7) 3_666 . ?
O73 KK1 K12 134.9(8) 4_566 . ?
O72 KK1 K12 44.4(5) 4_566 . ?
W13 KK1 K12 122.4(6) 3_666 . ?
W16 KK1 K12 69.6(4) 4_566 . ?
W22 KK1 K12 122.4(5) 4_566 . ?
O70 KK1 K8 139.6(9) 3_666 . ?
KK3 KK1 K8 37.9(6) . . ?
O48 KK1 K8 70.9(6) 4_566 . ?
O74 KK1 K8 163.7(7) 3_666 . ?
O73 KK1 K8 122.6(7) 4_566 . ?
O72 KK1 K8 40.4(5) 4_566 . ?
W13 KK1 K8 167.4(7) 3_666 . ?
W16 KK1 K8 52.6(3) 4_566 . ?
W22 KK1 K8 96.8(4) 4_566 . ?
K12 KK1 K8 58.4(4) . . ?
K6 KK2 K4 85.2(8) . . ?
K6 KK2 O73 122.0(10) . 2_655 ?
K4 KK2 O73 97.9(8) . 2_655 ?
K6 KK2 O3W 136.3(11) . . ?
K4 KK2 O3W 92.8(8) . . ?
O73 KK2 O3W 101.6(11) 2_655 . ?
K6 KK2 O5 67.1(6) . 2 ?
K4 KK2 O5 86.1(7) . 2 ?
O73 KK2 O5 170.2(12) 2_655 2 ?
O3W KK2 O5 69.2(9) . 2 ?
K6 KK2 K2 93.9(7) . . ?
K4 KK2 K2 131.5(8) . . ?
O73 KK2 K2 122.2(10) 2_655 . ?
O3W KK2 K2 56.0(8) . . ?
O5 KK2 K2 50.3(5) 2 . ?
K6 KK2 O74 63.1(7) . . ?
K4 KK2 O74 100.3(9) . . ?
O73 KK2 O74 59.3(7) 2_655 . ?
O3W KK2 O74 158.0(11) . . ?
O5 KK2 O74 128.9(9) 2 . ?
K2 KK2 O74 122.4(8) . . ?
K6 KK2 K15 132.8(10) . . ?
K4 KK2 K15 49.7(5) . . ?
O73 KK2 K15 82.9(8) 2_655 . ?
O3W KK2 K15 50.3(8) . . ?
O5 KK2 K15 93.0(8) 2 . ?
K2 KK2 K15 105.5(8) . . ?
O74 KK2 K15 129.4(9) . . ?
K6 KK2 K5 153.3(9) . . ?
K4 KK2 K5 115.6(7) . . ?
O73 KK2 K5 73.8(7) 2_655 . ?
O3W KK2 K5 34.1(6) . . ?
O5 KK2 K5 96.5(7) 2 . ?
K2 KK2 K5 60.0(5) . . ?
O74 KK2 K5 124.0(7) . . ?
K15 KK2 K5 65.9(6) . . ?
K8 KK3 KK1 103.4(9) . . ?
K8 KK3 O40 100.4(8) . 4_566 ?
KK1 KK3 O40 120.5(10) . 4_566 ?
K8 KK3 O1W 128.2(10) . . ?
KK1 KK3 O1W 91.5(9) . . ?
O40 KK3 O1W 114.0(10) 4_566 . ?
K8 KK3 O48 98.9(8) . 4_566 ?
KK1 KK3 O48 59.7(8) . 4_566 ?
O40 KK3 O48 63.2(7) 4_566 4_566 ?
O1W KK3 O48 130.5(10) . 4_566 ?
K8 KK3 O58 59.0(6) . 4_566 ?
KK1 KK3 O58 100.7(8) . 4_566 ?
O40 KK3 O58 50.7(6) 4_566 4_566 ?
O1W KK3 O58 164.0(11) . 4_566 ?
O48 KK3 O58 51.3(6) 4_566 4_566 ?
K8 KK3 O49 55.0(5) . 4_566 ?
KK1 KK3 O49 146.7(10) . 4_566 ?
O40 KK3 O49 52.1(6) 4_566 4_566 ?
O1W KK3 O49 121.6(9) . 4_566 ?
O48 KK3 O49 96.1(8) 4_566 4_566 ?
O58 KK3 O49 47.7(5) 4_566 4_566 ?
K8 KK3 O79 135.9(9) . 4_566 ?
KK1 KK3 O79 81.9(8) . 4_566 ?
O40 KK3 O79 45.2(6) 4_566 4_566 ?
O1W KK3 O79 94.8(9) . 4_566 ?
O48 KK3 O79 45.7(6) 4_566 4_566 ?
O58 KK3 O79 76.9(7) 4_566 4_566 ?
O49 KK3 O79 97.3(8) 4_566 4_566 ?
K8 KK3 W16 67.8(5) . 4_566 ?
KK1 KK3 W16 70.9(6) . 4_566 ?
O40 KK3 W16 69.2(6) 4_566 4_566 ?
O1W KK3 W16 159.7(9) . 4_566 ?
O48 KK3 W16 31.1(4) 4_566 4_566 ?
O58 KK3 W16 29.7(4) 4_566 4_566 ?
O49 KK3 W16 77.0(6) 4_566 4_566 ?
O79 KK3 W16 73.1(5) 4_566 4_566 ?
K8 KK3 W10 71.1(5) . 4_566 ?
KK1 KK3 W10 130.0(8) . 4_566 ?
O40 KK3 W10 29.5(4) 4_566 4_566 ?
O1W KK3 W10 132.0(9) . 4_566 ?
O48 KK3 W10 71.9(6) 4_566 4_566 ?
O58 KK3 W10 32.6(4) 4_566 4_566 ?
O49 KK3 W10 26.5(4) 4_566 4_566 ?
O79 KK3 W10 72.6(6) 4_566 4_566 ?
W16 KK3 W10 60.9(3) 4_566 4_566 ?
O19 KK4 O3W 108.7(10) 4_565 3_565 ?
O19 KK4 O8W 90.6(10) 4_565 . ?
O3W KK4 O8W 105.4(12) 3_565 . ?
O19 KK4 O2 147.5(11) 4_565 2 ?
O3W KK4 O2 102.8(9) 3_565 2 ?
O8W KK4 O2 88.0(10) . 2 ?
O19 KK4 O12 112.0(9) 4_565 2 ?
O3W KK4 O12 100.2(10) 3_565 2 ?
O8W KK4 O12 138.0(10) . 2 ?
O2 KK4 O12 53.8(6) 2 2 ?
O19 KK4 O5 53.5(6) 4_565 4_565 ?
O3W KK4 O5 67.4(9) 3_565 4_565 ?
O8W KK4 O5 133.1(10) . 4_565 ?
O2 KK4 O5 138.8(10) 2 4_565 ?
O12 KK4 O5 87.5(8) 2 4_565 ?
O19 KK4 K2 98.6(8) 4_565 3_565 ?
O3W KK4 K2 54.1(8) 3_565 3_565 ?
O8W KK4 K2 159.3(11) . 3_565 ?
O2 KK4 K2 93.8(8) 2 3_565 ?
O12 KK4 K2 54.3(5) 2 3_565 ?
O5 KK4 K2 47.0(5) 4_565 3_565 ?
O19 KK4 W19 29.9(4) 4_565 4_565 ?
O3W KK4 W19 80.4(8) 3_565 4_565 ?
O8W KK4 W19 107.4(9) . 4_565 ?
O2 KK4 W19 163.0(10) 2 4_565 ?
O12 KK4 W19 109.4(8) 2 4_565 ?
O5 KK4 W19 27.4(4) 4_565 4_565 ?
K2 KK4 W19 74.4(5) 3_565 4_565 ?
O19 KK4 W15 144.5(9) 4_565 2 ?
O3W KK4 W15 87.4(8) 3_565 2 ?
O8W KK4 W15 115.9(9) . 2 ?
O2 KK4 W15 29.0(4) 2 2 ?
O12 KK4 W15 32.6(4) 2 2 ?
O5 KK4 W15 110.1(8) 4_565 2 ?
K2 KK4 W15 64.9(4) 3_565 2 ?
W19 KK4 W15 136.6(8) 4_565 2 ?
O19 KK4 W9 86.8(7) 4_565 2 ?
O3W KK4 W9 112.4(10) 3_565 2 ?
O8W KK4 W9 140.8(10) . 2 ?
O2 KK4 W9 74.3(6) 2 2 ?
O12 KK4 W9 25.3(4) 2 2 ?
O5 KK4 W9 73.5(6) 4_565 2 ?
K2 KK4 W9 58.7(4) 3_565 2 ?
W19 KK4 W9 89.0(5) 4_565 2 ?
W15 KK4 W9 57.7(3) 2 2 ?
O19 KK4 K1 82.3(7) 4_565 . ?
O3W KK4 K1 148.5(11) 3_565 . ?
O8W KK4 K1 43.8(7) . . ?
O2 KK4 K1 74.4(6) 2 . ?
O12 KK4 K1 102.6(7) 2 . ?
O5 KK4 K1 134.7(7) 4_565 . ?
K2 KK4 K1 155.7(7) 3_565 . ?
W19 KK4 K1 111.6(6) 4_565 . ?
W15 KK4 K1 100.4(5) 2 . ?
W9 KK4 K1 97.3(5) 2 . ?
O19 KK4 W9 24.0(4) 4_565 4_565 ?
O3W KK4 W9 118.4(8) 3_565 4_565 ?
O8W KK4 W9 67.1(8) . 4_565 ?
O2 KK4 W9 135.8(9) 2 4_565 ?
O12 KK4 W9 126.5(7) 2 4_565 ?
O5 KK4 W9 76.2(5) 4_565 4_565 ?
K2 KK4 W9 122.4(6) 3_565 4_565 ?
W19 KK4 W9 50.0(3) 4_565 4_565 ?
W15 KK4 W9 153.0(7) 2 4_565 ?
W9 KK4 W9 102.0(5) 2 4_565 ?
K1 KK4 W9 62.2(4) . 4_565 ?
K9 O2W K5 158.3(10) 3_666 . ?
K5 O3W K15 109.6(13) . . ?
K5 O3W KK4 115.4(10) . 3_565 ?
K15 O3W KK4 117.0(11) . 3_565 ?
K5 O3W KK2 109.4(10) . . ?
K15 O3W KK2 76.2(10) . . ?
KK4 O3W KK2 122.9(14) 3_565 . ?
K5 O3W K2 93.0(8) . . ?
K15 O3W K2 143.0(11) . . ?
KK4 O3W K2 75.4(10) 3_565 . ?
KK2 O3W K2 68.6(8) . . ?
K5 O5W K3 98.4(11) . . ?
K6 O6W K13 55.8(7) . . ?
KK4 O8W K1 92.7(10) . . ?

loop_
_geom_bond_atom_site_label_1
_geom_bond_atom_site_label_2
_geom_bond_distance
_geom_bond_site_symmetry_2
_geom_bond_publ_flag
W1 O63 1.717(18) . ?
W1 O13 1.903(18) . ?
W1 O6 1.904(17) . ?
W1 O34 1.929(19) . ?
W1 O21 1.934(17) . ?
W1 O47 2.319(18) . ?
W1 K4 3.740(7) 2_545 ?
W1 K15 3.83(2) 2_545 ?
W2 O20 1.72(2) . ?
W2 O22 1.769(19) . ?
W2 O11 1.92(2) . ?
W2 O16 1.933(17) . ?
W2 O25 2.070(17) . ?
W2 O8 2.270(19) . ?
W2 K6 3.771(7) . ?
W2 K2 3.843(6) . ?
W2 K14 4.028(19) . ?
W3 O57 1.769(18) . ?
W3 O37 1.77(2) . ?
W3 O1 1.911(17) . ?
W3 O3 1.960(17) . ?
W3 O51 2.092(19) . ?
W3 O77 2.340(17) . ?
W3 K3 3.667(7) 4_566 ?
W3 K8 4.015(8) . ?
W3 K14 4.045(19) 4_566 ?
W4 O71 1.754(19) . ?
W4 O25 1.837(16) . ?
W4 O15 1.89(2) . ?
W4 O26 1.92(2) . ?
W4 O39 1.986(19) . ?
W4 O76 2.40(2) . ?
W4 K14 3.86(2) . ?
W4 K2 3.868(7) . ?
W4 K3 4.064(6) . ?
W5 O30 1.72(2) . ?
W5 O14 1.879(17) . ?
W5 O67 1.92(2) . ?
W5 O36 1.95(2) . ?
W5 O70 2.01(2) . ?
W5 O78 2.40(2) . ?
W5 K15 3.88(2) 2_645 ?
W6 O31 1.70(2) . ?
W6 O51 1.84(2) . ?
W6 O68 1.923(19) . ?
W6 O9 1.930(17) . ?
W6 O6 1.954(17) . ?
W6 O77 2.425(18) . ?
W6 K8 4.101(9) . ?
W7 O7 1.736(17) . ?
W7 O60 1.773(17) . ?
W7 O2 1.929(18) . ?
W7 O42 1.948(16) . ?
W7 O41 2.077(16) . ?
W7 O33 2.254(17) . ?
W7 K10 3.758(9) 4_565 ?
W7 K7 3.820(8) 4_565 ?
W7 K1 3.846(5) 2_545 ?
W7 K13 4.038(19) 2_545 ?
W8 O54 1.701(17) . ?
W8 O28 1.870(19) . ?
W8 O3 1.910(19) . ?
W8 O4 1.92(2) . ?
W8 O68 1.93(2) . ?
W8 O77 2.369(17) . ?
W8 K13 3.64(2) . ?
W9 O43 1.717(17) . ?
W9 O12 1.834(16) . ?
W9 O9 1.915(17) . ?
W9 O19 1.922(16) . ?
W9 O13 1.994(15) . ?
W9 O47 2.325(16) . ?
W9 K2 3.765(7) 4_566 ?
W9 K14 3.88(2) 4_566 ?
W9 KK4 4.08(3) 2_545 ?
W9 KK4 4.12(2) 4_566 ?
W10 O49 1.714(19) . ?
W10 O46 1.777(17) . ?
W10 O40 1.925(17) . ?
W10 O11 1.983(19) . ?
W10 O58 2.065(17) . ?
W10 O8 2.229(18) . ?
W10 KK3 3.83(2) 4_565 ?
W10 K7 3.905(8) 4_565 ?
W10 K8 3.947(9) 4_565 ?
W10 K14 4.119(19) . ?
W11 O66 1.720(18) . ?
W11 O42 1.878(16) . ?
W11 O23 1.918(19) . ?
W11 O44 1.924(19) . ?
W11 O10 1.946(19) . ?
W11 O45 2.317(17) . ?
W11 K6 3.859(7) 2_545 ?
W11 K7 3.919(8) 4_565 ?
W11 K13 3.93(2) 2_545 ?
W11 K4 4.026(7) 2_545 ?
W12 O53 1.730(18) . ?
W12 O55 1.739(18) . ?
W12 O4 1.90(2) . ?
W12 O23 1.92(2) . ?
W12 O69 2.026(19) . ?
W12 O45 2.348(17) . ?
W12 K7 3.957(8) 4_565 ?
W12 K13 4.14(2) . ?
W13 O74 1.716(19) . ?
W13 O16 1.859(18) . ?
W13 O70 1.89(2) . ?
W13 O15 1.92(2) . ?
W13 O27 1.938(18) . ?
W13 O78 2.30(2) . ?
W13 KK1 3.80(2) 3_666 ?
W13 K6 3.943(7) . ?
W14 O65 1.70(2) . ?
W14 O62 1.78(2) . ?
W14 O29 1.86(2) . ?
W14 O40 1.916(18) . ?
W14 O79 2.00(2) . ?
W14 O50 2.302(19) . ?
W14 K10 4.136(10) 4_565 ?
W15 O61 1.725(18) . ?
W15 O52 1.780(18) . ?
W15 O1 1.916(18) . ?
W15 O2 1.938(17) . ?
W15 O12 2.088(16) . ?
W15 O33 2.210(17) . ?
W15 K3 3.588(7) 4_566 ?
W15 K14 3.776(19) 4_566 ?
W15 KK4 3.87(2) 2_545 ?
W15 K2 3.986(6) 4_566 ?
W16 O72 1.720(19) . ?
W16 O58 1.848(17) . ?
W16 O48 1.93(2) . ?
W16 O26 1.94(2) . ?
W16 O38 1.971(18) . ?
W16 O76 2.337(18) . ?
W16 K8 3.723(9) 4_565 ?
W16 KK3 3.73(2) 4_565 ?
W16 K3 3.744(6) . ?
W16 KK1 3.887(19) 4_565 ?
W16 K14 3.97(2) . ?
W17 O35 1.732(19) . ?
W17 O36 1.89(2) . ?
W17 O39 1.900(18) . ?
W17 O38 1.902(16) . ?
W17 O18 1.930(19) . ?
W17 O76 2.31(2) . ?
W17 K9 3.711(8) 3_666 ?
W17 K15 3.87(2) 2_645 ?
W17 K4 3.945(7) 2_645 ?
W18 O24 1.747(18) . ?
W18 O17 1.769(19) . ?
W18 O59 1.92(2) . ?
W18 O27 1.945(18) . ?
W18 O14 2.034(18) . ?
W18 O78 2.329(17) . ?
W18 K12 3.871(17) . ?
W19 O5 1.751(19) . ?
W19 O41 1.841(14) . ?
W19 O44 1.920(18) . ?
W19 O21 1.945(19) . ?
W19 O19 1.953(16) . ?
W19 O47 2.324(19) . ?
W19 K1 3.780(6) 2_545 ?
W19 KK4 3.80(2) 4_566 ?
W19 K4 3.934(7) 2_545 ?
W19 K6 4.070(7) 2_545 ?
W20 O64 1.719(19) . ?
W20 O59 1.90(2) . ?
W20 O67 1.92(2) . ?
W20 O32 1.921(18) . ?
W20 O29 1.97(2) . ?
W20 O50 2.377(16) . ?
W20 K5 3.882(7) 2_645 ?
W20 K15 4.10(2) 2_645 ?
W21 O56 1.708(16) . ?
W21 O69 1.871(19) . ?
W21 O34 1.91(2) . ?
W21 O28 1.930(18) . ?
W21 O10 1.940(19) . ?
W21 O45 2.378(17) . ?
W21 K10 3.699(9) 3_566 ?
W21 K4 3.893(7) 2_545 ?
W22 O73 1.72(2) . ?
W22 O32 1.863(17) . ?
W22 O48 1.90(2) . ?
W22 O18 1.91(2) . ?
W22 O79 1.933(18) . ?
W22 O50 2.456(19) . ?
W22 KK1 3.90(2) 4_565 ?
W22 K15 4.09(2) 2_645 ?
Er1 O62 2.317(19) . ?
Er1 O46 2.319(16) . ?
Er1 O57 2.326(17) . ?
Er1 O24 2.330(18) . ?
Er1 O52 2.353(17) . ?
Er1 O55 2.360(19) . ?
Er1 O22 2.372(18) . ?
Er1 O60 2.428(18) . ?
Er1 K7 4.089(8) 4_565 ?
Si1 O77 1.604(18) . ?
Si1 O33 1.619(18) . ?
Si1 O45 1.647(18) . ?
Si1 O47 1.659(19) . ?
Si2 O8 1.606(19) . ?
Si2 O50 1.629(19) . ?
Si2 O76 1.65(2) . ?
Si2 O78 1.653(19) . ?
O1 K14 2.80(2) 4_566 ?
O1 K3 2.842(18) 4_566 ?
O2 KK4 2.90(3) 2_545 ?
O4 K13 2.95(3) . ?
O5 K2 2.771(19) 2_545 ?
O5 K1 3.060(19) 2_545 ?
O5 KK2 3.18(3) 2_545 ?
O5 K6 3.282(19) 2_545 ?
O5 KK4 3.40(3) 4_566 ?
O7 K10 2.70(2) 4_565 ?
O7 K1 2.82(2) 2_545 ?
O7 K13 3.16(3) 2_545 ?
O9 K14 3.05(3) 4_566 ?
O10 K4 2.98(2) 2_545 ?
O11 K14 2.93(3) . ?
O12 K2 3.067(17) 4_566 ?
O12 KK4 3.13(3) 2_545 ?
O12 K14 3.34(3) 4_566 ?
O16 K6 3.056(19) . ?
O17 K3 2.70(2) 4_566 ?
O17 K12 2.78(3) . ?
O18 K15 2.93(3) 2_645 ?
O19 KK4 2.82(3) 4_566 ?
O20 K2 2.85(2) . ?
O20 K1 2.89(2) . ?
O20 K6 2.90(2) . ?
O20 K13 3.27(3) . ?
O21 K4 2.80(2) 2_545 ?
O21 K15 3.21(3) 2_545 ?
O23 K7 3.06(2) 4_565 ?
O25 K2 2.920(19) . ?
O25 K14 2.97(3) . ?
O26 K3 2.61(2) . ?
O26 K14 3.07(3) . ?
O27 K12 3.27(3) . ?
O30 K11 2.80(2) 3_666 ?
O32 K15 3.12(3) 2_645 ?
O34 K4 2.99(2) 2_545 ?
O35 K4 2.75(2) 2_645 ?
O35 K9 2.78(2) 3_666 ?
O37 K12 2.81(3) . ?
O37 K3 2.87(2) 4_566 ?
O37 K8 3.24(2) . ?
O39 K9 3.10(2) 3_666 ?
O40 KK3 2.96(3) 4_565 ?
O41 K1 2.958(16) 2_545 ?
O42 K7 2.996(18) 4_565 ?
O42 K13 3.37(3) 2_545 ?
O43 K1 2.69(2) 4_566 ?
O43 K2 2.86(2) 4_566 ?
O44 K4 3.03(2) 2_545 ?
O44 K6 3.15(2) 2_545 ?
O46 K7 2.750(19) 4_565 ?
O48 KK1 2.95(3) 4_565 ?
O48 KK3 3.06(3) 4_565 ?
O49 K8 2.91(2) 4_565 ?
O49 KK3 3.39(3) 4_565 ?
O51 K8 2.74(2) . ?
O51 K14 3.30(3) 4_566 ?
O53 K1 2.738(18) . ?
O54 K7 2.803(19) 3_566 ?
O54 K13 3.03(3) . ?
O55 K7 3.18(2) 4_565 ?
O56 K9 2.747(19) 3_566 ?
O56 K10 2.90(2) 3_566 ?
O58 K8 3.01(2) 4_565 ?
O58 K14 3.23(3) . ?
O58 KK3 3.26(3) 4_565 ?
O60 K7 3.027(18) 4_565 ?
O60 K10 3.34(2) 4_565 ?
O61 K5 2.772(19) 4_566 ?
O61 K2 2.909(17) 4_566 ?
O61 K3 2.955(18) 4_566 ?
O61 K14 3.29(3) 4_566 ?
O63 K15 2.91(3) 2_545 ?
O63 K11 3.06(2) 3_566 ?
O64 K5 2.85(2) 2_645 ?
O65 K10 2.73(2) 4_565 ?
O65 K9 2.91(2) 4_565 ?
O66 K6 2.96(2) 2_545 ?
O66 K13 3.19(3) 2_545 ?
O67 K15 2.91(3) 2_645 ?
O69 K10 3.19(2) 3_566 ?
O70 KK1 2.74(3) 3_666 ?
O71 K5 2.83(2) . ?
O71 K2 3.26(2) . ?
O72 K8 2.88(2) 4_565 ?
O72 K12 2.94(3) 4_565 ?
O72 K3 3.16(2) . ?
O72 KK1 3.28(3) 4_565 ?
O73 KK2 2.94(3) 2_645 ?
O73 KK1 3.27(3) 4_565 ?
O74 KK1 3.16(3) 3_666 ?
O74 K6 3.25(2) . ?
O74 KK2 3.40(3) . ?
O79 KK3 3.40(4) 4_565 ?
K1 O43 2.69(2) 4_565 ?
K1 K13 2.771(18) . ?
K1 O7 2.82(2) 2 ?
K1 O8W 2.84(3) . ?
K1 O41 2.958(16) 2 ?
K1 O5 3.060(19) 2 ?
K1 W19 3.780(6) 2 ?
K1 W7 3.846(5) 2 ?
K1 KK4 4.10(3) . ?
K1 K6 4.192(9) . ?
K2 O5 2.771(19) 2 ?
K2 K14 2.83(2) . ?
K2 O43 2.86(2) 4_565 ?
K2 O61 2.909(17) 4_565 ?
K2 O3W 2.96(3) . ?
K2 O12 3.067(17) 4_565 ?
K2 KK2 3.33(3) . ?
K2 KK4 3.54(3) 3_565 ?
K2 W9 3.765(6) 4_565 ?
K3 O17 2.70(2) 4_565 ?
K3 O5W 2.79(3) . ?
K3 O1 2.842(18) 4_565 ?
K3 K14 2.86(2) . ?
K3 O37 2.87(2) 4_565 ?
K3 O61 2.955(18) 4_565 ?
K3 W15 3.588(7) 4_565 ?
K3 W3 3.667(7) 4_565 ?
K3 K12 3.948(17) 4_565 ?
K4 O35 2.75(2) 2_655 ?
K4 K15 2.79(3) . ?
K4 O21 2.80(2) 2 ?
K4 KK2 2.92(3) . ?
K4 O10 2.98(2) 2 ?
K4 O34 2.99(2) 2 ?
K4 O44 3.03(2) 2 ?
K4 W1 3.739(7) 2 ?
K4 K6 3.818(9) . ?
K4 W21 3.893(7) 2 ?
K4 W19 3.934(7) 2 ?
K4 W17 3.945(7) 2_655 ?
K5 O3W 2.77(3) . ?
K5 O61 2.772(19) 4_565 ?
K5 O5W 2.78(4) . ?
K5 O7W 2.84(3) . ?
K5 O64 2.85(2) 2_655 ?
K5 O2W 2.99(3) . ?
K5 W20 3.882(7) 2_655 ?
K5 K15 4.57(2) . ?
K5 KK2 4.66(3) . ?
K6 KK2 2.72(3) . ?
K6 K13 2.77(2) . ?
K6 O6W 2.78(3) . ?
K6 O66 2.96(2) 2 ?
K6 O44 3.15(2) 2 ?
K6 O5 3.282(19) 2 ?
K6 W11 3.859(7) 2 ?
K7 O46 2.750(19) 4_566 ?
K7 O54 2.802(19) 3_566 ?
K7 O42 2.996(18) 4_566 ?
K7 O60 3.027(18) 4_566 ?
K7 O23 3.06(2) 4_566 ?
K7 O55 3.18(2) 4_566 ?
K7 W7 3.820(8) 4_566 ?
K7 W10 3.905(8) 4_566 ?
K7 W11 3.919(8) 4_566 ?
K7 W12 3.957(8) 4_566 ?
K7 Er1 4.089(8) 4_566 ?
K7 K10 4.638(16) . ?
K8 KK3 2.80(2) . ?
K8 O72 2.88(2) 4_566 ?
K8 O49 2.91(2) 4_566 ?
K8 O58 3.01(2) 4_566 ?
K8 W16 3.723(9) 4_566 ?
K8 K14 3.82(2) 4_566 ?
K8 W10 3.947(9) 4_566 ?
K8 K12 4.215(19) . ?
K9 O2W 2.74(3) 3_666 ?
K9 O56 2.747(19) 3_566 ?
K9 O35 2.78(2) 3_666 ?
K9 O65 2.91(2) 4_566 ?
K9 O39 3.10(2) 3_666 ?
K9 W17 3.711(8) 3_666 ?
K9 K10 3.999(13) . ?
K9 K4 4.984(11) 4_576 ?
K10 O7 2.70(2) 4_566 ?
K10 O65 2.73(2) 4_566 ?
K10 O56 2.90(2) 3_566 ?
K10 O69 3.19(2) 3_566 ?
K10 O60 3.34(2) 4_566 ?
K10 W21 3.699(9) 3_566 ?
K10 W7 3.758(9) 4_566 ?
K10 W14 4.136(10) 4_566 ?
K10 K1 4.983(10) 3_566 ?
K11 O30 2.80(2) 3_666 ?
K11 O63 3.06(2) 3_566 ?
K11 K15 4.39(3) 4_576 ?
K12 O72 2.94(3) 4_566 ?
K12 K3 3.948(17) 4_566 ?
K12 KK1 4.18(3) . ?
K13 O6W 3.11(4) . ?
K13 O7 3.16(3) 2 ?
K13 O66 3.19(3) 2 ?
K13 O42 3.37(3) 2 ?
K13 W11 3.93(2) 2 ?
K13 W7 4.038(19) 2 ?
K14 O1 2.80(2) 4_565 ?
K14 O9 3.05(3) 4_565 ?
K14 O61 3.29(3) 4_565 ?
K14 O51 3.29(3) 4_565 ?
K14 O12 3.34(3) 4_565 ?
K14 W15 3.776(19) 4_565 ?
K15 O3W 2.82(4) . ?
K15 O63 2.91(3) 2 ?
K15 O67 2.91(3) 2_655 ?
K15 O18 2.93(3) 2_655 ?
K15 O32 3.12(3) 2_655 ?
K15 O21 3.21(3) 2 ?
K15 KK2 3.56(3) . ?
K15 W1 3.83(2) 2 ?
K15 W17 3.87(2) 2_655 ?
K15 W5 3.88(2) 2_655 ?
K15 W22 4.09(2) 2_655 ?
KK1 O70 2.74(3) 3_666 ?
KK1 KK3 2.86(3) . ?
KK1 O48 2.95(3) 4_566 ?
KK1 O74 3.16(3) 3_666 ?
KK1 O73 3.27(3) 4_566 ?
KK1 O72 3.28(3) 4_566 ?
KK1 W13 3.80(2) 3_666 ?
KK1 W16 3.888(19) 4_566 ?
KK1 W22 3.90(2) 4_566 ?
KK2 O73 2.94(3) 2_655 ?
KK2 O3W 2.94(4) . ?
KK2 O5 3.18(3) 2 ?
KK3 O40 2.96(3) 4_566 ?
KK3 O1W 3.01(3) . ?
KK3 O48 3.06(3) 4_566 ?
KK3 O58 3.26(3) 4_566 ?
KK3 O49 3.39(3) 4_566 ?
KK3 O79 3.40(4) 4_566 ?
KK3 W16 3.73(2) 4_566 ?
KK3 W10 3.83(2) 4_566 ?
KK4 O19 2.82(3) 4_565 ?
KK4 O3W 2.82(4) 3_565 ?
KK4 O8W 2.83(4) . ?
KK4 O2 2.90(3) 2 ?
KK4 O12 3.13(3) 2 ?
KK4 O5 3.40(3) 4_565 ?
KK4 K2 3.54(3) 3_565 ?
KK4 W19 3.80(2) 4_565 ?
KK4 W15 3.87(2) 2 ?
KK4 W9 4.08(3) 2 ?
KK4 W9 4.12(2) 4_565 ?
O2W K9 2.74(3) 3_666 ?
O3W KK4 2.82(4) 3_565 ?
